data_7129981
loop_
_publ_author_name
'Norvai\<sa, Karolis'
'O'Brien, John E'
'Osadchuk, Irina'
'Twamley, Brendan'
'Borovkov, Victor'
'Senge, Mathias O.'

_publ_section_title
;
 Importance of molecular symmetry for enantiomeric excess recognition by
 NMR.
;
_journal_issue 35
_journal_name_full 'Chemical communications (Cambridge, England)'
_journal_page_first 5423
_journal_page_last 5426
_journal_paper_doi 10.1039/d2cc01319c
_journal_volume 58
_journal_year 2022
_chemical_formula_moiety 'C60 H72 N8, 1.099(H O4 S), 3.701(O4 S), H O1.3 S0.2, 3.45(H2 O)'
_chemical_formula_sum 'C60 H84.38 N8 O23.95 S5'
_chemical_formula_weight 1461.23
_chemical_name_systematic
'a,a,b,b-5,10,15,20-Tetrakis(2-aminiumphenyl)-2,3,7,8,12,13,17,18-octaethyl-porphyrin tetra-hydrosulphate, sulphate, and water solvate'
_space_group_crystal_system monoclinic
_space_group_IT_number 14
_space_group_name_Hall '-P 2yn'
_space_group_name_H-M_alt 'P 1 21/n 1'
_atom_sites_solution_hydrogens mixed
_atom_sites_solution_primary iterative
_audit_creation_date 2021-11-08
_audit_creation_method
;
Olex2 1.3
(compiled 2020.11.12 svn.r5f609507 for OlexSys, GUI svn.r6272)
;
_audit_update_record
;
2022-01-21 deposited with the CCDC.	2022-03-30 downloaded from the CCDC.
;
_cell_angle_alpha 90
_cell_angle_beta 90.962(2)
_cell_angle_gamma 90
_cell_formula_units_Z 4
_cell_length_a 18.7594(9)
_cell_length_b 16.0888(8)
_cell_length_c 24.9988(12)
_cell_measurement_reflns_used 9513
_cell_measurement_temperature 100(2)
_cell_measurement_theta_max 69.686
_cell_measurement_theta_min 2.92
_cell_volume 7544.0(6)
_computing_cell_refinement 'SAINT V8.40B (Bruker, 2016)'
_computing_data_collection 'APEX 3 (Bruker, 2017) '
_computing_data_reduction 'SAINT V8.40B (Bruker, 2016)'
_computing_molecular_graphics 'Olex2 1.3 (Dolomanov et al., 2009)'
_computing_publication_material 'Olex2 1.3 (Dolomanov et al., 2009)'
_computing_structure_refinement 'XL  (Sheldrick, 2008)'
_computing_structure_solution 'olex2.solve 1.3 (Bourhis et al., 2015)'
_diffrn_ambient_temperature 100(2)
_diffrn_detector 'CMOS area detector'
_diffrn_detector_area_resol_mean 5.12
_diffrn_detector_type 'Bruker PHOTON 50'
_diffrn_measured_fraction_theta_full 0.998
_diffrn_measured_fraction_theta_max 0.992
_diffrn_measurement_device 'three-circle diffractometer'
_diffrn_measurement_device_type 'Bruker APEX-II CCD'
_diffrn_measurement_method '\w and \f scans'
_diffrn_radiation_collimation '0.5 mm double-pinhole'
_diffrn_radiation_detector 'Bruker PHOTON 50'
_diffrn_radiation_monochromator graphite
_diffrn_radiation_probe x-ray
_diffrn_radiation_type CuK\a
_diffrn_radiation_wavelength 1.54178
_diffrn_radiation_xray_symbol K-L~3~
_diffrn_reflns_av_R_equivalents 0.0578
_diffrn_reflns_av_unetI/netI 0.0345
_diffrn_reflns_Laue_measured_fraction_full 0.998
_diffrn_reflns_Laue_measured_fraction_max 0.992
_diffrn_reflns_limit_h_max 22
_diffrn_reflns_limit_h_min -22
_diffrn_reflns_limit_k_max 19
_diffrn_reflns_limit_k_min -19
_diffrn_reflns_limit_l_max 30
_diffrn_reflns_limit_l_min -30
_diffrn_reflns_number 94031
_diffrn_reflns_point_group_measured_fraction_full 0.998
_diffrn_reflns_point_group_measured_fraction_max 0.992
_diffrn_reflns_theta_full 67.679
_diffrn_reflns_theta_max 70.163
_diffrn_reflns_theta_min 2.922
_diffrn_source 'sealed X-ray tube'
_diffrn_source_current 0.6
_diffrn_source_power 0.029796
_diffrn_source_type 'Siemens, KFF Mo 2K -90 C'
_diffrn_source_voltage 49.66
_diffrn_standards_number 0
_exptl_absorpt_coefficient_mu 2.066
_exptl_absorpt_correction_T_max 0.7533
_exptl_absorpt_correction_T_min 0.6219
_exptl_absorpt_correction_type multi-scan
_exptl_absorpt_process_details
;
SADABS-2016/2 (Bruker,2016/2) was used for absorption correction.
wR2(int) was 0.0823 before and 0.0708 after correction.
The Ratio of minimum to maximum transmission is 0.8256.
The \l/2 correction factor is Not present.
;
_exptl_crystal_colour blue
_exptl_crystal_colour_primary blue
_exptl_crystal_density_diffrn 1.287
_exptl_crystal_density_method 'not measured'
_exptl_crystal_description Shard
_exptl_crystal_F_000 3088
_exptl_crystal_size_max 0.15
_exptl_crystal_size_mid 0.1
_exptl_crystal_size_min 0.07
_refine_diff_density_max 1.734
_refine_diff_density_min -0.988
_refine_diff_density_rms 0.167
_refine_ls_extinction_method none
_refine_ls_goodness_of_fit_ref 1.104
_refine_ls_hydrogen_treatment constr
_refine_ls_matrix_type full
_refine_ls_number_parameters 1354
_refine_ls_number_reflns 14243
_refine_ls_number_restraints 3313
_refine_ls_restrained_S_all 1.026
_refine_ls_R_factor_all 0.1537
_refine_ls_R_factor_gt 0.1354
_refine_ls_shift/su_max 0.000
_refine_ls_shift/su_mean 0.000
_refine_ls_structure_factor_coef Fsqd
_refine_ls_weighting_details 'w=1/[\s^2^(Fo^2^)+(0.3345P)^2^+4.4432P] where P=(Fo^2^+2Fc^2^)/3'
_refine_ls_weighting_scheme calc
_refine_ls_wR_factor_gt 0.3912
_refine_ls_wR_factor_ref 0.4253
_reflns_Friedel_coverage 0.000
_reflns_number_gt 10735
_reflns_number_total 14243
_reflns_threshold_expression 'I > 2\s(I)'
_cod_data_source_file d2cc01319c2.cif
_cod_data_source_block kn007_2
_cod_depositor_comments 'Adding full bibliography for 7129981.cif.'
_cod_database_code 7129981
_shelx_shelxl_version_number 2017/1
_shelx_space_group_comment
;
The symmetry employed for this shelxl refinement is uniquely defined
by the following loop, which should always be used as a source of
symmetry information in preference to the above space-group names.
They are only intended as comments.
;
_shelx_estimated_absorpt_t_max 0.869
_shelx_estimated_absorpt_t_min 0.747
_olex2_refinement_description
;
1. Fixed Uiso
 At 1.2 times of:
  All C(H) groups, {H57A,H57B,H57C} of N57, {H9BA,H9BB,H9BC} of N9B, {H10A,
  H10B,H10C} of N107, {H2BA,H2BB,H2BC} of C2B, {H20A,H20B,H20C} of N207, {H16A,
  H16B,H16C} of N16B, All C(H,H) groups, All N(H) groups
 At 1.5 times of:
  All O(H) groups, {H15A,H15B,H15C} of N157, {H13D,H13E,H13F} of C132, {H12D,
  H12E,H12F} of C122, {H17C,H17D,H17E} of C172, {H22A,H22B,H22C} of C22, {H18C,
  H18D,H18E} of C182, {H32A,H32B,H32C} of C32, {H72A,H72B,H72C} of C72, {H82A,
  H82B,H82C} of C82, All O(H,H) groups
2. Shared sites
{C101, C3B}
3. Restrained distances
 C101-C3B
 0.5 with sigma of 0.01
 S6S-S13S
 0.0001 with sigma of 0.01
 C171-C172 \\sim C1B-C2B
 with sigma of 0.01
 C101-C10 \\sim C3B-C10
 with sigma of 0.01
 N107-C102 \\sim N107-C4B
 with sigma of 0.01
 N9B-C4B \\sim N107-C102
 with sigma of 0.01
 S3A-O9A \\sim S3A-O10A \\sim S3A-O11A \\sim S3A-O12A
 with sigma of 0.01
 C51-C5 \\sim C10B-C5
 with sigma of 0.02
 C171-C17 \\sim C1B-C17
 with sigma of 0.01
 N57-C52 \\sim N16B-C15B
 with sigma of 0.01
4. Uiso/Uaniso restraints and constraints
All non-hydrogen atoms have similar U: within 2.5A with sigma of 0.05 and sigma
for terminal atoms of 0.05 within 2.5A
O63S \\sim S59S \\sim O60S \\sim O62S \\sim O61S \\sim O26S \\sim S23S \\sim
O27S \\sim O25S \\sim O24S: within 2A with sigma of 0.005 and sigma for
terminal atoms of 0.01 within 2A
C101 \\sim C4B \\sim C5B \\sim C6B \\sim C7B \\sim C8B \\sim N107 \\sim C106
\\sim C3B \\sim C102 \\sim C103 \\sim C104 \\sim C105 \\sim N9B: within 2A with
sigma of 0.01 and sigma for terminal atoms of 0.02 within 2A
O40S \\sim O29S: within 2A with sigma of 0.005 and sigma for terminal atoms of
0.01 within 2A
S54S \\sim O57S \\sim O55S \\sim O56S \\sim O58S \\sim S43S \\sim O47S \\sim
O46S \\sim O45S \\sim O44S \\sim S31S \\sim O34S \\sim O32S \\sim O30S \\sim
O33S: within 2A with sigma of 0.01 and sigma for terminal atoms of 0.02 within
2A
C10B \\sim C15B \\sim C14B \\sim C13B \\sim C12B \\sim C11B \\sim N16B \\sim
N57 \\sim C51 \\sim C52 \\sim C53 \\sim C54 \\sim C55 \\sim C56: within 2A with
sigma of 0.005 and sigma for terminal atoms of 0.01 within 2A
O67S \\sim S64S \\sim O65S \\sim O68S \\sim O66S \\sim O20S \\sim S18S \\sim
O19S \\sim O21S \\sim O22S: within 2A with sigma of 0.04 and sigma for terminal
atoms of 0.08 within 2A
Uanis(S48S) \\sim Ueq, Uanis(O51S) \\sim Ueq, Uanis(O49S) \\sim Ueq,
Uanis(O50S) \\sim Ueq, Uanis(O52S) \\sim Ueq, Uanis(S35S) \\sim Ueq,
Uanis(O36S) \\sim Ueq, Uanis(O37S) \\sim Ueq, Uanis(O39S) \\sim Ueq,
Uanis(O38S) \\sim Ueq: with sigma of 0.005 and sigma for terminal atoms of 0.001
Uanis(S54S) \\sim Ueq, Uanis(O57S) \\sim Ueq, Uanis(O55S) \\sim Ueq,
Uanis(O56S) \\sim Ueq, Uanis(O58S) \\sim Ueq, Uanis(S43S) \\sim Ueq,
Uanis(O47S) \\sim Ueq, Uanis(O46S) \\sim Ueq, Uanis(O45S) \\sim Ueq,
Uanis(O44S) \\sim Ueq, Uanis(S31S) \\sim Ueq, Uanis(O34S) \\sim Ueq,
Uanis(O32S) \\sim Ueq, Uanis(O30S) \\sim Ueq, Uanis(O33S) \\sim Ueq: with sigma
of 0.01 and sigma for terminal atoms of 0.02
Uanis(O53S) \\sim Ueq: with sigma of 0.01 and sigma for terminal atoms of 0.02
Uanis(C101) = Uanis(C3B)
Uanis(S6S) = Uanis(S13S)
5. Others
 1*[Sof(S54S)+Sof(O57S)+Sof(O55S)+Sof(O56S)+Sof(O58S)]+1*[Sof(S31S)+Sof(O34S)+
 Sof(O32S)+Sof(O30S)+Sof(O33S)]+1*[Sof(S43S)+Sof(O47S)+Sof(H47S)+Sof(O46S)+
 Sof(O45S)+Sof(O44S)]=0.75 with esd of 0.001
 Sof(C2B)=Sof(H2BA)=Sof(H2BB)=Sof(H2BC)=Sof(C1B)=Sof(H1BA)=Sof(H1BB)=1-FVAR(1)
 Sof(C171)=Sof(H17A)=Sof(H17B)=Sof(C172)=Sof(H17C)=Sof(H17D)=Sof(H17E)=FVAR(1)
 Sof(S13S)=Sof(O16S)=Sof(O15S)=Sof(O17S)=Sof(O14S)=1-FVAR(2)
 Sof(S6S)=Sof(O8S)=Sof(O10S)=Sof(O9S)=Sof(O7S)=FVAR(2)
 Sof(C4B)=Sof(C5B)=Sof(H5B)=Sof(C6B)=Sof(H6B)=Sof(C7B)=Sof(H7B)=Sof(C8B)=
 Sof(H8B)=Sof(C3B)=Sof(N9B)=Sof(H9BA)=Sof(H9BB)=Sof(H9BC)=1-FVAR(3)
 Sof(C101)=Sof(N107)=Sof(H10A)=Sof(H10B)=Sof(H10C)=Sof(C106)=Sof(H106)=
 Sof(C102)=Sof(C103)=Sof(H103)=Sof(C104)=Sof(H104)=Sof(C105)=Sof(H105)=FVAR(3)
 Sof(S54S)=Sof(O57S)=Sof(O55S)=Sof(O56S)=Sof(O58S)=FVAR(4)
 Sof(S43S)=Sof(O47S)=Sof(H47S)=Sof(O46S)=Sof(O45S)=Sof(O44S)=FVAR(5)
 Sof(S31S)=Sof(O34S)=Sof(O32S)=Sof(O30S)=Sof(O33S)=FVAR(6)
 Sof(S59S)=Sof(O60S)=Sof(O63S)=Sof(H63S)=Sof(O62S)=Sof(O61S)=0.5*(1-FVAR(8))
 Sof(S23S)=Sof(O27S)=Sof(O26S)=Sof(O25S)=Sof(O24S)=0.5*FVAR(8)
 Sof(S35S)=Sof(O36S)=Sof(O37S)=Sof(O39S)=Sof(O38S)=0.75*(1-FVAR(9))
 Sof(S48S)=Sof(O51S)=Sof(O49S)=Sof(O50S)=Sof(O52S)=0.75*FVAR(9)
 Sof(C10B)=Sof(C15B)=Sof(C14B)=Sof(H14B)=Sof(C13B)=Sof(H13B)=Sof(C12B)=
 Sof(H12B)=Sof(C11B)=Sof(H11B)=Sof(N16B)=Sof(H16A)=Sof(H16B)=Sof(H16C)=1-FVAR(9)
 Sof(N57)=Sof(H57A)=Sof(H57B)=Sof(H57C)=Sof(C51)=Sof(C52)=Sof(C53)=Sof(H53)=
 Sof(C54)=Sof(H54)=Sof(C55)=Sof(H55)=Sof(C56)=Sof(H56)=FVAR(9)
 Fixed Sof: S3A(0.5) O9A(0.5) H9A(0.5) O11A(0.5) O10A(0.5) O12A(0.5) S18S(0.2)
 O20S(0.2) O19S(0.2) O21S(0.2) O22S(0.2) O40S(0.25) H40A(0.25) H40B(0.25)
 O29S(0.5) H29A(0.5) H29B(0.5) O12S(0.5) H12G(0.5) H12H(0.5) O41S(0.25)
 H41A(0.25) H41B(0.25) O28S(0.25) H28A(0.25) H28B(0.25) O53S(0.2) H53A(0.2)
 H53B(0.2) S64S(0.3) O67S(0.3) O65S(0.3) O68S(0.3) O66S(0.3)
6.a Riding coordinates:
 O11S(H11A,H11C), O40S(H40A,H40B), O29S(H29A,H29B), O12S(H12G,H12H), O41S(H41A,
 H41B), O28S(H28A,H28B), O53S(H53A,H53B)
6.b Free rotating group:
 S18S(O20S,O19S,O21S,O22S), S54S(O57S,O55S,O56S,O58S), S48S(O51S,O49S,O50S,
 O52S), S35S(O36S,O37S,O39S,O38S), S43S(O47S,O46S,O45S,O44S), O20(H20D,H20E),
 S31S(O34S,O32S,O30S,O33S), S23S(O27S,O26S,O25S,O24S), S64S(O67S,O65S,O68S,O66S)
6.c Secondary CH2 refined with riding coordinates:
 C181(H18A,H18B), C21(H21A,H21B), C31(H31A,H31B), C71(H71A,H71B), C81(H81A,
 H81B), C121(H12A,H12C), C131(H13A,H13C), C171(H17A,H17B), C1B(H1BA,H1BB)
6.d Aromatic/amide H refined with riding coordinates:
 N24(H24), N23(H23), N22(H22), N21(H21), C205(H205), C204(H204), C203(H203),
 C202(H202), C14B(H14B), C13B(H13B), C12B(H12B), C11B(H11B), C5B(H5B), C6B(H6B),
  C7B(H7B), C8B(H8B), C153(H153), C154(H154), C155(H155), C156(H156),
 C106(H106), C103(H103), C104(H104), C105(H105), C53(H53), C54(H54), C55(H55),
 C56(H56)
6.e Tetrahedral OH refined with riding coordinates:
 O63S(H63S), O47S(H47S)
6.f Idealised Me refined with riding coordinates:
 C2B(H2BA,H2BB,H2BC)
6.g Idealised Me refined as rotating group:
 C182(H18C,H18D,H18E), N207(H20A,H20B,H20C), C22(H22A,H22B,H22C), C32(H32A,
 H32B,H32C), N16B(H16A,H16B,H16C), C72(H72A,H72B,H72C), C82(H82A,H82B,H82C),
 N107(H10A,H10B,H10C), C122(H12D,H12E,H12F), C132(H13D,H13E,H13F), N157(H15A,
 H15B,H15C), C172(H17C,H17D,H17E), N9B(H9BA,H9BB,H9BC), N57(H57A,H57B,H57C)
6.h Idealised tetrahedral OH refined as rotating group:
 O9A(H9A)
;
_olex2_submission_special_instructions 'No special instructions were received'

loop_
_space_group_symop_operation_xyz
'x, y, z'
'-x+1/2, y+1/2, -z+1/2'
'-x, -y, -z'
'x-1/2, -y-1/2, z-1/2'

loop_
_atom_site_label
_atom_site_type_symbol
_atom_site_fract_x
_atom_site_fract_y
_atom_site_fract_z
_atom_site_U_iso_or_equiv
_atom_site_adp_type
_atom_site_occupancy
_atom_site_site_symmetry_order
_atom_site_calc_flag
_atom_site_refinement_flags_posn
_atom_site_refinement_flags_adp
_atom_site_refinement_flags_occupancy
_atom_site_disorder_assembly
_atom_site_disorder_group
C16 C 0.5086(2) 0.6662(3) 0.63019(17) 0.0432(9) Uani 1 1 d . U . . .
C3 C 0.4823(2) 0.5393(3) 0.8676(2) 0.0490(11) Uani 1 1 d . U . . .
C2 C 0.4904(2) 0.4877(3) 0.8238(2) 0.0481(11) Uani 1 1 d . U . . .
C1 C 0.4693(2) 0.5349(3) 0.77638(19) 0.0443(10) Uani 1 1 d . U . . .
C4 C 0.4589(2) 0.6198(3) 0.84827(19) 0.0457(10) Uani 1 1 d . U . . .
C5 C 0.4375(2) 0.6906(3) 0.87566(18) 0.0474(11) Uani 1 1 d D U . . .
C13 C 0.6396(3) 0.8414(4) 0.66126(18) 0.0522(12) Uani 1 1 d . U . . .
C12 C 0.6338(3) 0.8938(3) 0.70448(19) 0.0528(11) Uani 1 1 d . U . . .
C11 C 0.5681(2) 0.8750(3) 0.73004(17) 0.0445(10) Uani 1 1 d . U . . .
C10 C 0.5346(2) 0.9151(3) 0.77369(17) 0.0419(9) Uani 1 1 d D U . . .
C9 C 0.4853(2) 0.8753(3) 0.80646(16) 0.0388(9) Uani 1 1 d . U . . .
C8 C 0.4298(2) 0.9094(3) 0.83936(16) 0.0426(9) Uani 1 1 d . U . . .
C7 C 0.4022(2) 0.8450(3) 0.86769(17) 0.0441(10) Uani 1 1 d . U . . .
C6 C 0.4397(2) 0.7709(3) 0.85431(16) 0.0419(9) Uani 1 1 d . U . . .
C18 C 0.4330(3) 0.5552(3) 0.6256(2) 0.0490(10) Uani 1 1 d . U . . .
S3A S 0.0035(6) 0.5060(7) 0.4981(4) 0.0696(12) Uani 0.5 1 d D U P A -1
O9A O 0.0659(6) 0.5552(7) 0.4905(5) 0.094(3) Uani 0.5 1 d D U P A -1
H9A H 0.102342 0.525464 0.494883 0.140 Uiso 0.5 1 calc R U P A -1
O11A O -0.0095(7) 0.4638(9) 0.4487(4) 0.099(3) Uani 0.5 1 d D U P A -1
O10A O -0.0538(7) 0.5633(6) 0.5050(4) 0.096(3) Uani 0.5 1 d D U P A -1
O12A O 0.0077(6) 0.4520(6) 0.5432(3) 0.075(2) Uani 0.5 1 d D U P A -1
C19 C 0.4629(2) 0.5619(3) 0.67936(19) 0.0435(9) Uani 1 1 d . U . . .
C20 C 0.4576(2) 0.5077(3) 0.7236(2) 0.0478(10) Uani 1 1 d . U . . .
S59S S 0.3800(3) 0.9786(2) 0.62449(16) 0.0643(10) Uani 0.419(4) 1 d . U P B -2
C15 C 0.5534(3) 0.7331(3) 0.61999(17) 0.0457(10) Uani 1 1 d . U . . .
N24 N 0.50495(19) 0.6317(2) 0.68118(14) 0.0409(8) Uani 1 1 d . U . . .
H24 H 0.526264 0.651592 0.710081 0.049 Uiso 1 1 calc R U . . .
C17 C 0.4623(3) 0.6184(3) 0.59537(19) 0.0502(11) Uani 1 1 d D U . . .
S1S S 0.31950(6) 0.75708(8) 0.70861(5) 0.0526(4) Uani 1 1 d . U . . .
C181 C 0.3733(3) 0.5007(3) 0.6076(2) 0.0557(12) Uani 1 1 d . U . . .
H18A H 0.384738 0.442105 0.616080 0.067 Uiso 1 1 calc R U . . .
H18B H 0.366541 0.505609 0.568332 0.067 Uiso 1 1 calc R U . . .
N23 N 0.53717(19) 0.8090(2) 0.70364(14) 0.0415(8) Uani 1 1 d . U . . .
H23 H 0.498120 0.783191 0.713356 0.050 Uiso 1 1 calc R U . . .
N22 N 0.48647(19) 0.7914(2) 0.81464(14) 0.0394(8) Uani 1 1 d . U . . .
H22 H 0.513062 0.755809 0.797171 0.047 Uiso 1 1 calc R U . . .
N21 N 0.45611(18) 0.6148(2) 0.79278(14) 0.0401(8) Uani 1 1 d . U . . .
H21 H 0.447156 0.656935 0.771219 0.048 Uiso 1 1 calc R U . . .
C182 C 0.3045(3) 0.5261(4) 0.6356(3) 0.0754(18) Uani 1 1 d . U . . .
H18C H 0.291239 0.582702 0.624860 0.113 Uiso 1 1 calc R U . . .
H18D H 0.312093 0.524099 0.674426 0.113 Uiso 1 1 calc R U . . .
H18E H 0.266063 0.487669 0.625311 0.113 Uiso 1 1 calc R U . . .
C201 C 0.4432(3) 0.4190(3) 0.7119(2) 0.0534(12) Uani 1 1 d . U . . .
C206 C 0.3896(3) 0.3722(3) 0.7359(3) 0.0617(14) Uani 1 1 d . U . . .
C205 C 0.3776(3) 0.2902(4) 0.7222(3) 0.0738(18) Uani 1 1 d . U . . .
H205 H 0.341061 0.259696 0.739313 0.089 Uiso 1 1 calc R U . . .
C204 C 0.4178(4) 0.2529(4) 0.6844(4) 0.085(2) Uani 1 1 d . U . . .
H204 H 0.409099 0.196510 0.675203 0.102 Uiso 1 1 calc R U . . .
C203 C 0.4717(4) 0.2967(4) 0.6589(3) 0.0748(18) Uani 1 1 d . U . . .
H203 H 0.499467 0.270456 0.632253 0.090 Uiso 1 1 calc R U . . .
C202 C 0.4845(3) 0.3797(3) 0.6729(3) 0.0644(14) Uani 1 1 d . U . . .
H202 H 0.521454 0.409688 0.655973 0.077 Uiso 1 1 calc R U . . .
N207 N 0.3434(2) 0.4072(3) 0.7774(2) 0.0666(13) Uani 1 1 d . U . . .
H20A H 0.298988 0.384709 0.774130 0.080 Uiso 1 1 calc R U . . .
H20B H 0.340598 0.463284 0.773383 0.080 Uiso 1 1 calc R U . . .
H20C H 0.361981 0.395040 0.810357 0.080 Uiso 1 1 calc R U . . .
C21 C 0.5253(3) 0.4033(3) 0.8239(2) 0.0560(13) Uani 1 1 d . U . . .
H21A H 0.496490 0.364393 0.801758 0.067 Uiso 1 1 calc R U . . .
H21B H 0.527744 0.381386 0.860835 0.067 Uiso 1 1 calc R U . . .
O5S O 0.2706(2) 0.6972(3) 0.7301(3) 0.0875(15) Uani 1 1 d . U . . .
O3S O 0.2964(2) 0.8409(3) 0.7219(2) 0.0713(11) Uani 1 1 d . U . . .
C22 C 0.6002(3) 0.4095(4) 0.8016(4) 0.095(3) Uani 1 1 d . U . . .
H22A H 0.597284 0.420397 0.763062 0.143 Uiso 1 1 calc R U . . .
H22B H 0.625586 0.357027 0.807959 0.143 Uiso 1 1 calc R U . . .
H22C H 0.626034 0.454876 0.819464 0.143 Uiso 1 1 calc R U . . .
C31 C 0.5039(3) 0.5194(4) 0.9244(2) 0.0579(13) Uani 1 1 d . U . . .
H31A H 0.507767 0.458309 0.928545 0.069 Uiso 1 1 calc R U . . .
H31B H 0.466390 0.539123 0.948719 0.069 Uiso 1 1 calc R U . . .
O4S O 0.3151(4) 0.7480(4) 0.6483(2) 0.1060(19) Uani 1 1 d . U . . .
C32 C 0.5745(4) 0.5589(5) 0.9407(3) 0.0747(17) Uani 1 1 d . U . . .
H32A H 0.612257 0.537897 0.917745 0.112 Uiso 1 1 calc R U . . .
H32B H 0.585782 0.545010 0.978095 0.112 Uiso 1 1 calc R U . . .
H32C H 0.570987 0.619413 0.936898 0.112 Uiso 1 1 calc R U . . .
C10B C 0.3992(15) 0.6645(16) 0.9250(8) 0.0502(19) Uani 0.283(16) 1 d D U P C 2
O2S O 0.3917(2) 0.7421(3) 0.72497(18) 0.0660(11) Uani 1 1 d . U . . .
C15B C 0.4218(13) 0.6959(16) 0.9734(10) 0.0519(17) Uani 0.283(16) 1 d D U P C 2
C14B C 0.3895(15) 0.6798(16) 1.0243(9) 0.0538(18) Uani 0.283(16) 1 d . U P C 2
H14B H 0.404205 0.703658 1.057481 0.065 Uiso 0.283(16) 1 calc R U P C 2
C13B C 0.3337(13) 0.6243(17) 1.0174(13) 0.0556(19) Uani 0.283(16) 1 d . U P C 2
H13B H 0.310083 0.608339 1.049101 0.067 Uiso 0.283(16) 1 calc R U P C 2
C12B C 0.3083(13) 0.5897(15) 0.9716(10) 0.0546(19) Uani 0.283(16) 1 d . U P C 2
H12B H 0.267889 0.554119 0.972760 0.066 Uiso 0.283(16) 1 calc R U P C 2
C11B C 0.3404(13) 0.6054(15) 0.9231(10) 0.0524(19) Uani 0.283(16) 1 d . U P C 2
H11B H 0.325044 0.579446 0.890759 0.063 Uiso 0.283(16) 1 calc R U P C 2
N16B N 0.4808(13) 0.7527(15) 0.9749(10) 0.057(3) Uani 0.283(16) 1 d D U P C 2
H16A H 0.520538 0.726795 0.962828 0.069 Uiso 0.283(16) 1 calc R U P C 2
H16B H 0.488652 0.770108 1.009161 0.069 Uiso 0.283(16) 1 calc R U P C 2
H16C H 0.470673 0.797361 0.953763 0.069 Uiso 0.283(16) 1 calc R U P C 2
C71 C 0.3341(3) 0.8479(3) 0.89951(19) 0.0521(12) Uani 1 1 d . U . . .
H71A H 0.325062 0.905540 0.911397 0.063 Uiso 1 1 calc R U . . .
H71B H 0.339337 0.812384 0.931691 0.063 Uiso 1 1 calc R U . . .
C72 C 0.2709(3) 0.8171(4) 0.8650(2) 0.0617(13) Uani 1 1 d . U . . .
H72A H 0.270280 0.846680 0.830691 0.093 Uiso 1 1 calc R U . . .
H72B H 0.226319 0.827729 0.883629 0.093 Uiso 1 1 calc R U . . .
H72C H 0.275908 0.757318 0.858559 0.093 Uiso 1 1 calc R U . . .
C81 C 0.4022(3) 0.9975(3) 0.8371(2) 0.0522(11) Uani 1 1 d . U . . .
H81A H 0.442767 1.036307 0.841499 0.063 Uiso 1 1 calc R U . . .
H81B H 0.369653 1.006492 0.867339 0.063 Uiso 1 1 calc R U . . .
C82 C 0.3626(3) 1.0174(4) 0.7849(2) 0.0623(13) Uani 1 1 d . U . . .
H82A H 0.395343 1.012403 0.754956 0.093 Uiso 1 1 calc R U . . .
H82B H 0.343980 1.074285 0.786353 0.093 Uiso 1 1 calc R U . . .
H82C H 0.322912 0.978386 0.779838 0.093 Uiso 1 1 calc R U . . .
C101 C 0.5528(3) 1.0032(3) 0.7847(2) 0.0503(10) Uani 0.494(11) 1 d D U P D 1
C4B C 0.5809(16) 1.0360(14) 0.8296(8) 0.055(2) Uani 0.506(11) 1 d D U P D 2
C5B C 0.6010(8) 1.1165(9) 0.8337(6) 0.061(2) Uani 0.506(11) 1 d . U P D 2
H5B H 0.621667 1.137413 0.865903 0.073 Uiso 0.506(11) 1 calc R U P D 2
C6B C 0.5904(8) 1.1687(8) 0.7890(6) 0.065(2) Uani 0.506(11) 1 d . U P D 2
H6B H 0.600545 1.226396 0.792049 0.078 Uiso 0.506(11) 1 calc R U P D 2
C7B C 0.5657(7) 1.1373(7) 0.7409(6) 0.060(2) Uani 0.506(11) 1 d . U P D 2
H7B H 0.561684 1.172596 0.710540 0.072 Uiso 0.506(11) 1 calc R U P D 2
C8B C 0.5467(8) 1.0539(8) 0.7368(6) 0.052(2) Uani 0.506(11) 1 d . U P D 2
H8B H 0.530327 1.030935 0.703795 0.062 Uiso 0.506(11) 1 calc R U P D 2
N107 N 0.6004(14) 0.9627(14) 0.8782(10) 0.060(4) Uani 0.494(11) 1 d D U P D 1
H10A H 0.600549 0.911492 0.862748 0.072 Uiso 0.494(11) 1 calc R U P D 1
H10B H 0.569532 0.963021 0.905856 0.072 Uiso 0.494(11) 1 calc R U P D 1
H10C H 0.645061 0.975040 0.890613 0.072 Uiso 0.494(11) 1 calc R U P D 1
C121 C 0.6924(3) 0.9498(5) 0.7255(2) 0.0668(16) Uani 1 1 d . U . . .
H12A H 0.726572 0.959884 0.696439 0.080 Uiso 1 1 calc R U . . .
H12C H 0.671320 1.004012 0.735237 0.080 Uiso 1 1 calc R U . . .
C122 C 0.7320(4) 0.9164(7) 0.7726(3) 0.099(3) Uani 1 1 d . U . . .
H12D H 0.764005 0.871931 0.761168 0.148 Uiso 1 1 calc R U . . .
H12E H 0.698176 0.894278 0.798440 0.148 Uiso 1 1 calc R U . . .
H12F H 0.760054 0.961043 0.789406 0.148 Uiso 1 1 calc R U . . .
C131 C 0.7051(3) 0.8296(4) 0.6278(2) 0.0583(13) Uani 1 1 d . U . . .
H13A H 0.690746 0.829159 0.589487 0.070 Uiso 1 1 calc R U . . .
H13C H 0.737677 0.877240 0.633643 0.070 Uiso 1 1 calc R U . . .
O60S O 0.4078(7) 1.0603(7) 0.6326(4) 0.076(2) Uani 0.419(4) 1 d . U P B -2
C132 C 0.7443(3) 0.7505(4) 0.6406(3) 0.0687(15) Uani 1 1 d . U . . .
H13D H 0.713124 0.702820 0.633289 0.103 Uiso 1 1 calc R U . . .
H13E H 0.758649 0.750370 0.678526 0.103 Uiso 1 1 calc R U . . .
H13F H 0.786836 0.746564 0.618509 0.103 Uiso 1 1 calc R U . . .
C151 C 0.5823(3) 0.7442(3) 0.56515(18) 0.0506(11) Uani 1 1 d . U . . .
O63S O 0.3127(6) 0.9656(7) 0.6547(4) 0.072(2) Uani 0.419(4) 1 d . U P B -2
H63S H 0.310444 0.916033 0.665038 0.109 Uiso 0.419(4) 1 calc R U P B -2
O62S O 0.4316(6) 0.9143(6) 0.6388(4) 0.076(2) Uani 0.419(4) 1 d . U P B -2
C152 C 0.5733(3) 0.8163(3) 0.5367(2) 0.0569(12) Uani 1 1 d . U . . .
C153 C 0.6065(4) 0.8292(4) 0.4878(2) 0.0700(16) Uani 1 1 d . U . . .
H153 H 0.600579 0.880113 0.469033 0.084 Uiso 1 1 calc R U . . .
C154 C 0.6483(4) 0.7663(5) 0.4671(2) 0.0796(19) Uani 1 1 d . U . . .
H154 H 0.671731 0.773950 0.434085 0.095 Uiso 1 1 calc R U . . .
C155 C 0.6557(4) 0.6932(5) 0.4944(2) 0.0710(16) Uani 1 1 d . U . . .
H155 H 0.683923 0.650128 0.479716 0.085 Uiso 1 1 calc R U . . .
C156 C 0.6230(3) 0.6806(4) 0.5429(2) 0.0603(13) Uani 1 1 d . U . . .
H156 H 0.628247 0.628952 0.560993 0.072 Uiso 1 1 calc R U . . .
N157 N 0.5293(3) 0.8832(3) 0.5557(2) 0.0751(14) Uani 1 1 d . U . . .
H15A H 0.500391 0.901372 0.528508 0.113 Uiso 1 1 calc R U . . .
H15B H 0.557544 0.925682 0.567305 0.113 Uiso 1 1 calc R U . . .
H15C H 0.502221 0.864719 0.583077 0.113 Uiso 1 1 calc R U . . .
O61S O 0.3613(7) 0.9695(7) 0.5646(4) 0.079(2) Uani 0.419(4) 1 d . U P B -2
C171 C 0.449(2) 0.636(2) 0.5373(5) 0.065(5) Uani 0.613(16) 1 d D U P E 1
H17A H 0.467902 0.692122 0.529022 0.078 Uiso 0.613(16) 1 calc R U P E 1
H17B H 0.396645 0.637785 0.530527 0.078 Uiso 0.613(16) 1 calc R U P E 1
S6S S 0.66482(12) 0.65194(18) 0.78798(10) 0.0529(6) Uani 0.838(7) 1 d . U P F 1
O8S O 0.7354(3) 0.6856(5) 0.7721(2) 0.0760(16) Uani 0.838(7) 1 d . U P F 1
O10S O 0.6779(4) 0.5890(4) 0.8289(3) 0.0875(19) Uani 0.838(7) 1 d . U P F 1
O9S O 0.6224(3) 0.7171(4) 0.8099(3) 0.0786(17) Uani 0.838(7) 1 d . U P F 1
O7S O 0.6330(2) 0.6164(4) 0.7407(2) 0.0731(15) Uani 0.838(7) 1 d . U P F 1
C172 C 0.4819(8) 0.5732(11) 0.4995(5) 0.111(6) Uani 0.613(16) 1 d D U P E 1
H17C H 0.467372 0.586030 0.462602 0.167 Uiso 0.613(16) 1 calc R U P E 1
H17D H 0.465613 0.517239 0.508800 0.167 Uiso 0.613(16) 1 calc R U P E 1
H17E H 0.533966 0.575842 0.502920 0.167 Uiso 0.613(16) 1 calc R U P E 1
C2B C 0.3839(10) 0.7114(10) 0.5362(6) 0.070(5) Uani 0.387(16) 1 d D U P E 2
H2BA H 0.373410 0.723669 0.498480 0.084 Uiso 0.387(16) 1 calc R U P E 2
H2BB H 0.405203 0.760431 0.553373 0.084 Uiso 0.387(16) 1 calc R U P E 2
H2BC H 0.339663 0.696801 0.554251 0.084 Uiso 0.387(16) 1 calc R U P E 2
C1B C 0.436(3) 0.639(3) 0.5401(7) 0.063(9) Uani 0.387(16) 1 d D U P E 2
H1BA H 0.412448 0.588755 0.524820 0.076 Uiso 0.387(16) 1 calc R U P E 2
H1BB H 0.477630 0.651366 0.517655 0.076 Uiso 0.387(16) 1 calc R U P E 2
S13S S 0.6679(8) 0.6800(9) 0.7890(7) 0.0529(6) Uani 0.162(7) 1 d . U P F 2
O16S O 0.7144(17) 0.739(2) 0.7751(12) 0.074(6) Uani 0.162(7) 1 d . U P F 2
O15S O 0.6661(15) 0.6576(18) 0.8494(11) 0.074(6) Uani 0.162(7) 1 d . U P F 2
O17S O 0.6970(17) 0.5963(19) 0.7776(16) 0.092(7) Uani 0.162(7) 1 d . U P F 2
O14S O 0.5996(12) 0.6949(18) 0.7734(12) 0.067(6) Uani 0.162(7) 1 d . U P F 2
C14 C 0.5769(2) 0.7897(3) 0.65967(17) 0.0438(10) Uani 1 1 d . U . . .
C106 C 0.5369(9) 1.0718(9) 0.7519(6) 0.056(2) Uani 0.494(11) 1 d . U P D 1
H106 H 0.518878 1.061866 0.716756 0.067 Uiso 0.494(11) 1 calc R U P D 1
C3B C 0.5528(3) 1.0032(3) 0.7847(2) 0.0503(10) Uani 0.506(11) 1 d D U P D 2
C102 C 0.5779(16) 1.0255(14) 0.8380(8) 0.052(2) Uani 0.494(11) 1 d D U P D 1
C103 C 0.5882(8) 1.1079(9) 0.8550(6) 0.057(2) Uani 0.494(11) 1 d . U P D 1
H103 H 0.606055 1.120126 0.889925 0.069 Uiso 0.494(11) 1 calc R U P D 1
C104 C 0.5713(7) 1.1712(8) 0.8189(6) 0.064(2) Uani 0.494(11) 1 d . U P D 1
H104 H 0.577215 1.227615 0.829250 0.077 Uiso 0.494(11) 1 calc R U P D 1
C105 C 0.5462(8) 1.1524(8) 0.7683(6) 0.065(2) Uani 0.494(11) 1 d . U P D 1
H105 H 0.535100 1.196308 0.744142 0.078 Uiso 0.494(11) 1 calc R U P D 1
N9B N 0.5876(12) 0.9808(13) 0.8767(9) 0.050(3) Uani 0.506(11) 1 d D U P D 2
H9BA H 0.587713 0.926873 0.865764 0.060 Uiso 0.506(11) 1 calc R U P D 2
H9BB H 0.550212 0.989454 0.898753 0.060 Uiso 0.506(11) 1 calc R U P D 2
H9BC H 0.629117 0.992097 0.894683 0.060 Uiso 0.506(11) 1 calc R U P D 2
S18S S 0.5819(5) 1.0893(6) 0.5715(4) 0.040(2) Uani 0.2 1 d G U P G -1
O20S O 0.6184(10) 1.1470(12) 0.5336(7) 0.120(8) Uani 0.2 1 d G U P G -1
O19S O 0.5673(12) 1.1340(12) 0.6227(6) 0.101(7) Uani 0.2 1 d G U P G -1
O21S O 0.5130(7) 1.0602(12) 0.5467(8) 0.072(6) Uani 0.2 1 d G U P G -1
O22S O 0.6290(9) 1.0156(8) 0.5827(8) 0.064(5) Uani 0.2 1 d G U P G -1
S54S S 0.1311(3) 0.8270(5) 0.5771(2) 0.0714(17) Uani 0.287(6) 1 d G U P H -2
O57S O 0.1332(6) 0.9104(6) 0.6040(5) 0.075(3) Uani 0.287(6) 1 d G U P H -2
O55S O 0.0567(4) 0.8093(9) 0.5574(6) 0.090(4) Uani 0.287(6) 1 d G U P H -2
O56S O 0.1807(6) 0.8270(9) 0.5306(4) 0.091(4) Uani 0.287(6) 1 d G U P H -2
O58S O 0.1538(8) 0.7611(7) 0.6163(5) 0.092(4) Uani 0.287(6) 1 d G U P H -2
S48S S 0.2796(3) 0.5481(3) 0.4321(2) 0.090(2) Uani 0.357(5) 1 d G U P I -2
O51S O 0.2870(7) 0.5414(7) 0.4918(2) 0.103(4) Uani 0.357(5) 1 d G U P I -2
O49S O 0.2573(6) 0.6346(3) 0.4173(5) 0.105(5) Uani 0.357(5) 1 d G U P I -2
O50S O 0.3498(3) 0.5286(7) 0.4071(5) 0.132(6) Uani 0.357(5) 1 d G U P I -2
O52S O 0.2243(4) 0.4875(5) 0.4124(4) 0.052(3) Uani 0.357(5) 1 d G U P I -2
S35S S 0.23905(19) 0.5266(3) 0.46454(15) 0.0658(12) Uani 0.393(5) 1 d G U P I -1
O36S O 0.3174(2) 0.5168(7) 0.4758(4) 0.089(4) Uani 0.393(5) 1 d G U P I -1
O37S O 0.1981(5) 0.5003(8) 0.5128(3) 0.132(6) Uani 0.393(5) 1 d G U P I -1
O39S O 0.2227(6) 0.6158(3) 0.4519(5) 0.128(5) Uani 0.393(5) 1 d G U P I -1
O38S O 0.2177(6) 0.4732(7) 0.4177(4) 0.100(5) Uani 0.393(5) 1 d G U P I -1
S43S S 0.1339(6) 0.7969(8) 0.5965(4) 0.075(2) Uani 0.180(5) 1 d G U P J -3
O47S O 0.1936(9) 0.7353(12) 0.5922(8) 0.078(4) Uani 0.180(5) 1 d G U P J -3
H47S H 0.219032 0.737054 0.620166 0.117 Uiso 0.180(5) 1 calc R U P J -3
O46S O 0.1084(10) 0.7992(14) 0.6530(5) 0.082(4) Uani 0.180(5) 1 d G U P J -3
O45S O 0.1600(12) 0.8815(10) 0.5808(9) 0.091(4) Uani 0.180(5) 1 d G U P J -3
O44S O 0.0737(10) 0.7715(15) 0.5597(7) 0.086(4) Uani 0.180(5) 1 d G U P J -3
O20 O 0.2048(2) 1.0636(3) 0.7033(2) 0.0719(11) Uani 1 1 d G . . K -1
H20D H 0.212601 1.102113 0.727101 0.108 Uiso 1 1 d G U . K -1
H20E H 0.239771 1.068578 0.681109 0.108 Uiso 1 1 d G U . K -1
O11S O 0.6051(3) 0.7991(4) 0.9023(2) 0.0845(14) Uani 1 1 d . . . . .
H11A H 0.618509 0.768982 0.875411 0.127 Uiso 1 1 d R U . . .
H11C H 0.643029 0.802892 0.922741 0.127 Uiso 1 1 d R U . . .
S31S S 0.1250(4) 0.7764(5) 0.5919(3) 0.0715(18) Uani 0.283(6) 1 d G U P L -1
O34S O 0.1248(7) 0.8529(7) 0.6263(5) 0.075(3) Uani 0.283(6) 1 d G U P L -1
O32S O 0.0503(5) 0.7447(9) 0.5849(6) 0.095(4) Uani 0.283(6) 1 d G U P L -1
O30S O 0.1546(8) 0.7974(10) 0.5381(4) 0.097(4) Uani 0.283(6) 1 d G U P L -1
O33S O 0.1704(8) 0.7108(8) 0.6181(6) 0.098(4) Uani 0.283(6) 1 d G U P L -1
S23S S 0.3503(11) 0.9892(12) 0.6230(8) 0.068(2) Uani 0.081(4) 1 d G U P B -1
O27S O 0.3966(18) 0.938(2) 0.6600(13) 0.071(3) Uani 0.081(4) 1 d G U P B -1
O26S O 0.2785(14) 0.949(2) 0.6171(15) 0.071(3) Uani 0.081(4) 1 d G U P B -1
O25S O 0.342(2) 1.0750(13) 0.6455(14) 0.070(3) Uani 0.081(4) 1 d G U P B -1
O24S O 0.384(2) 0.995(2) 0.5691(10) 0.072(3) Uani 0.081(4) 1 d G U P B -1
O40S O 0.3501(7) 0.4712(11) 0.3571(5) 0.064(4) Uani 0.25 1 d . U P M -1
H40A H 0.309682 0.497352 0.359517 0.096 Uiso 0.25 1 d R U P M -1
H40B H 0.339982 0.426972 0.338467 0.096 Uiso 0.25 1 d R U P M -1
O29S O 0.3243(9) 0.7536(8) 0.3394(7) 0.147(7) Uani 0.5 1 d . U P N -1
H29A H 0.298159 0.710252 0.332041 0.221 Uiso 0.5 1 d R U P N -1
H29B H 0.294149 0.791242 0.349471 0.221 Uiso 0.5 1 d R U P N -1
O12S O 0.2513(5) 0.9577(8) 0.4113(4) 0.091(3) Uani 0.5 1 d . . P . .
H12G H 0.235076 0.924007 0.386663 0.136 Uiso 0.5 1 d R U P . .
H12H H 0.297136 0.958557 0.406663 0.136 Uiso 0.5 1 d R U P . .
N57 N 0.4976(5) 0.7790(6) 0.9762(4) 0.0547(18) Uani 0.717(16) 1 d D U P C 1
H57A H 0.523074 0.770153 0.946085 0.066 Uiso 0.717(16) 1 calc R U P C 1
H57B H 0.526051 0.770426 1.005524 0.066 Uiso 0.717(16) 1 calc R U P C 1
H57C H 0.481147 0.832205 0.976365 0.066 Uiso 0.717(16) 1 calc R U P C 1
C51 C 0.4100(6) 0.6832(6) 0.9321(3) 0.0482(17) Uani 0.717(16) 1 d D U P C 1
C52 C 0.4379(5) 0.7221(6) 0.9772(3) 0.0487(16) Uani 0.717(16) 1 d D U P C 1
C53 C 0.4092(6) 0.7063(7) 1.0271(4) 0.0552(16) Uani 0.717(16) 1 d . U P C 1
H53 H 0.429329 0.731688 1.058205 0.066 Uiso 0.717(16) 1 calc R U P C 1
C54 C 0.3492(6) 0.6518(7) 1.0317(4) 0.0566(17) Uani 0.717(16) 1 d . U P C 1
H54 H 0.328812 0.642263 1.065695 0.068 Uiso 0.717(16) 1 calc R U P C 1
C55 C 0.3215(5) 0.6136(6) 0.9874(5) 0.0558(17) Uani 0.717(16) 1 d . U P C 1
H55 H 0.282592 0.576103 0.990371 0.067 Uiso 0.717(16) 1 calc R U P C 1
C56 C 0.3507(5) 0.6300(6) 0.9380(4) 0.0521(16) Uani 0.717(16) 1 d . U P C 1
H56 H 0.330109 0.604743 0.907100 0.063 Uiso 0.717(16) 1 calc R U P C 1
O41S O 0.3550(13) 0.6298(15) 0.3834(7) 0.096(6) Uani 0.25 1 d . U P O -4
H41A H 0.320942 0.660598 0.370171 0.144 Uiso 0.25 1 d R U P O -4
H41B H 0.338921 0.612558 0.413911 0.144 Uiso 0.25 1 d R U P O -4
O28S O 0.2547(13) 0.8912(16) 0.5062(8) 0.098(6) Uani 0.25 1 d . U P P -1
H28A H 0.214520 0.880125 0.521340 0.147 Uiso 0.25 1 d R U P P -1
H28B H 0.253020 0.944365 0.499830 0.147 Uiso 0.25 1 d R U P P -1
O53S O 0.1642(17) 0.5842(18) 0.5416(13) 0.113(8) Uani 0.2 1 d . U P Q -2
H53A H 0.154385 0.627065 0.521630 0.169 Uiso 0.2 1 d R U P Q -2
H53B H 0.143505 0.542685 0.525270 0.169 Uiso 0.2 1 d R U P Q -2
S64S S 0.5678(3) 1.0904(4) 0.5828(2) 0.0430(18) Uani 0.3 1 d G U P R -2
O67S O 0.6165(6) 1.1633(5) 0.5759(6) 0.106(5) Uani 0.3 1 d G U P R -2
O65S O 0.5070(5) 1.1146(7) 0.6179(4) 0.072(4) Uani 0.3 1 d G U P R -2
O68S O 0.5392(6) 1.0634(8) 0.5291(3) 0.064(4) Uani 0.3 1 d G U P R -2
O66S O 0.6084(5) 1.0200(5) 0.6083(3) 0.038(2) Uani 0.3 1 d G U P R -2

loop_
_atom_site_aniso_label
_atom_site_aniso_U_11
_atom_site_aniso_U_22
_atom_site_aniso_U_33
_atom_site_aniso_U_23
_atom_site_aniso_U_13
_atom_site_aniso_U_12
C16 0.044(2) 0.048(2) 0.038(2) 0.0021(18) 0.0032(17) -0.0045(18)
C3 0.038(2) 0.053(3) 0.057(3) 0.022(2) 0.0057(19) 0.0042(18)
C2 0.037(2) 0.044(2) 0.063(3) 0.023(2) 0.0013(19) 0.0025(17)
C1 0.0329(19) 0.044(2) 0.056(3) 0.0157(19) 0.0025(17) 0.0009(16)
C4 0.038(2) 0.051(2) 0.048(2) 0.0176(19) 0.0063(17) 0.0040(18)
C5 0.040(2) 0.059(3) 0.043(2) 0.017(2) 0.0118(17) 0.0101(19)
C13 0.051(3) 0.071(3) 0.035(2) -0.001(2) 0.0108(19) -0.017(2)
C12 0.049(3) 0.066(3) 0.044(2) -0.004(2) 0.0079(19) -0.018(2)
C11 0.045(2) 0.055(3) 0.0331(19) 0.0007(18) 0.0031(17) -0.0115(19)
C10 0.043(2) 0.047(2) 0.036(2) 0.0023(17) 0.0002(17) -0.0035(17)
C9 0.038(2) 0.045(2) 0.0332(19) 0.0019(16) 0.0005(15) 0.0023(16)
C8 0.040(2) 0.055(2) 0.0331(19) -0.0001(17) 0.0021(16) 0.0057(18)
C7 0.041(2) 0.057(3) 0.034(2) 0.0060(18) 0.0038(17) 0.0094(18)
C6 0.038(2) 0.054(2) 0.0339(19) 0.0072(17) 0.0078(16) 0.0077(18)
C18 0.050(2) 0.043(2) 0.055(3) -0.0020(19) -0.004(2) -0.0037(19)
S3A 0.085(2) 0.073(3) 0.0516(15) 0.0098(15) 0.0095(14) -0.0004(19)
O9A 0.108(7) 0.091(7) 0.083(6) 0.026(5) 0.014(6) -0.009(6)
O11A 0.106(7) 0.145(10) 0.048(5) 0.008(5) 0.013(5) 0.003(7)
O10A 0.169(10) 0.059(5) 0.060(5) 0.029(4) 0.011(6) -0.001(6)
O12A 0.114(7) 0.074(5) 0.038(4) 0.017(4) 0.013(4) 0.013(5)
C19 0.038(2) 0.040(2) 0.052(2) 0.0072(18) 0.0000(17) -0.0011(17)
C20 0.035(2) 0.040(2) 0.068(3) 0.009(2) -0.0014(19) 0.0017(16)
S59S 0.079(3) 0.0525(16) 0.0630(17) 0.0225(13) 0.0352(17) 0.0122(16)
C15 0.051(2) 0.051(2) 0.035(2) 0.0013(18) 0.0074(18) -0.0048(19)
N24 0.0391(17) 0.0435(19) 0.0401(18) 0.0019(14) 0.0040(14) -0.0046(14)
C17 0.056(3) 0.049(2) 0.045(2) -0.0014(19) 0.000(2) -0.003(2)
S1S 0.0448(6) 0.0499(7) 0.0629(8) 0.0063(5) -0.0076(5) 0.0059(5)
C181 0.055(3) 0.044(2) 0.067(3) -0.002(2) -0.008(2) -0.004(2)
N23 0.0397(18) 0.051(2) 0.0335(17) 0.0012(15) 0.0064(14) -0.0087(15)
N22 0.0388(17) 0.0457(19) 0.0339(16) 0.0074(14) 0.0081(13) 0.0040(14)
N21 0.0334(16) 0.0428(18) 0.0444(19) 0.0164(15) 0.0046(14) 0.0033(13)
C182 0.048(3) 0.069(4) 0.109(5) -0.023(3) -0.003(3) -0.013(3)
C201 0.049(2) 0.038(2) 0.072(3) 0.013(2) -0.009(2) 0.0000(19)
C206 0.048(3) 0.046(3) 0.091(4) 0.016(3) -0.016(3) -0.006(2)
C205 0.056(3) 0.044(3) 0.121(5) 0.015(3) -0.024(3) -0.005(2)
C204 0.075(4) 0.043(3) 0.136(6) 0.004(3) -0.041(4) -0.003(3)
C203 0.073(4) 0.049(3) 0.101(5) -0.001(3) -0.026(3) 0.014(3)
C202 0.065(3) 0.047(3) 0.081(4) 0.003(3) -0.009(3) 0.008(2)
N207 0.045(2) 0.056(3) 0.099(4) 0.026(2) -0.008(2) -0.0097(19)
C21 0.044(2) 0.044(2) 0.079(3) 0.020(2) -0.001(2) 0.0038(19)
O5S 0.052(2) 0.069(3) 0.141(5) 0.018(3) 0.002(2) -0.011(2)
O3S 0.057(2) 0.055(2) 0.102(3) -0.008(2) -0.001(2) 0.0129(17)
C22 0.052(3) 0.050(3) 0.184(9) 0.018(4) 0.018(4) 0.016(3)
C31 0.055(3) 0.065(3) 0.054(3) 0.027(2) 0.010(2) 0.012(2)
O4S 0.151(5) 0.090(4) 0.076(3) 0.000(3) -0.036(3) 0.014(3)
C32 0.074(4) 0.092(5) 0.058(3) 0.030(3) -0.004(3) 0.001(3)
C10B 0.056(3) 0.050(4) 0.045(3) 0.014(3) 0.015(3) 0.009(3)
O2S 0.0453(19) 0.068(2) 0.085(3) 0.024(2) 0.0042(18) 0.0070(16)
C15B 0.059(3) 0.051(3) 0.045(2) 0.013(3) 0.012(3) 0.008(3)
C14B 0.060(3) 0.053(4) 0.048(3) 0.012(3) 0.014(3) 0.007(3)
C13B 0.061(3) 0.057(4) 0.049(3) 0.010(3) 0.015(3) 0.008(3)
C12B 0.060(3) 0.056(4) 0.049(3) 0.010(3) 0.017(3) 0.008(3)
C11B 0.057(3) 0.053(4) 0.048(3) 0.012(3) 0.016(3) 0.009(3)
N16B 0.070(6) 0.059(6) 0.043(5) 0.016(6) 0.004(5) 0.001(6)
C71 0.047(2) 0.065(3) 0.045(2) 0.011(2) 0.0150(19) 0.016(2)
C72 0.046(3) 0.080(4) 0.060(3) 0.011(3) 0.013(2) 0.002(2)
C81 0.054(3) 0.051(3) 0.052(3) 0.002(2) 0.007(2) 0.008(2)
C82 0.063(3) 0.059(3) 0.065(3) 0.013(2) -0.010(3) 0.009(2)
C101 0.054(2) 0.045(2) 0.052(2) 0.0034(18) -0.0020(18) -0.0065(18)
C4B 0.060(4) 0.049(5) 0.055(5) 0.000(4) -0.001(4) 0.000(4)
C5B 0.070(4) 0.048(4) 0.063(5) -0.006(4) -0.010(4) -0.007(4)
C6B 0.073(5) 0.048(4) 0.072(5) 0.003(4) -0.014(4) -0.004(4)
C7B 0.066(5) 0.046(4) 0.068(5) 0.002(4) -0.010(4) -0.002(4)
C8B 0.055(4) 0.042(4) 0.059(5) 0.002(4) -0.003(4) 0.001(3)
N107 0.072(10) 0.067(9) 0.041(5) 0.002(6) 0.000(6) 0.003(7)
C121 0.053(3) 0.092(4) 0.056(3) -0.013(3) 0.015(2) -0.027(3)
C122 0.055(3) 0.165(8) 0.076(4) -0.027(5) -0.007(3) -0.029(4)
C131 0.049(3) 0.081(4) 0.046(2) -0.003(2) 0.016(2) -0.018(2)
O60S 0.102(5) 0.061(4) 0.066(4) 0.008(4) 0.017(4) -0.003(4)
C132 0.056(3) 0.090(4) 0.061(3) 0.000(3) 0.016(3) -0.006(3)
C151 0.057(3) 0.057(3) 0.038(2) -0.0024(19) 0.0108(19) -0.011(2)
O63S 0.078(4) 0.067(4) 0.074(4) 0.008(4) 0.035(4) 0.015(4)
O62S 0.085(5) 0.067(4) 0.078(4) 0.034(4) 0.044(4) 0.024(4)
C152 0.071(3) 0.058(3) 0.042(2) 0.002(2) 0.007(2) -0.004(2)
C153 0.083(4) 0.077(4) 0.050(3) 0.012(3) 0.007(3) -0.010(3)
C154 0.091(5) 0.101(5) 0.048(3) -0.009(3) 0.025(3) -0.015(4)
C155 0.074(4) 0.088(4) 0.051(3) -0.014(3) 0.018(3) 0.001(3)
C156 0.068(3) 0.057(3) 0.057(3) -0.010(2) 0.010(2) -0.004(2)
N157 0.098(4) 0.062(3) 0.066(3) 0.010(2) 0.010(3) 0.007(3)
O61S 0.098(5) 0.068(5) 0.071(4) 0.002(4) 0.026(4) -0.011(4)
C171 0.069(11) 0.082(10) 0.044(8) 0.009(7) -0.007(6) -0.022(7)
S6S 0.0386(7) 0.0576(15) 0.0626(8) 0.0089(11) 0.0034(5) 0.0084(11)
O8S 0.051(3) 0.103(5) 0.074(3) 0.008(3) 0.009(2) -0.006(3)
O10S 0.093(4) 0.074(4) 0.095(4) 0.029(3) -0.015(3) 0.009(3)
O9S 0.062(3) 0.088(4) 0.085(4) -0.019(3) -0.003(3) 0.032(3)
O7S 0.047(2) 0.087(4) 0.085(3) -0.014(3) -0.009(2) 0.016(2)
C172 0.114(11) 0.152(13) 0.068(7) -0.037(8) 0.015(7) -0.054(10)
C2B 0.097(11) 0.066(9) 0.046(7) 0.005(6) -0.022(7) 0.026(8)
C1B 0.070(18) 0.074(14) 0.045(12) -0.012(11) 0.000(9) -0.024(11)
S13S 0.0386(7) 0.0576(15) 0.0626(8) 0.0089(11) 0.0034(5) 0.0084(11)
O16S 0.065(13) 0.078(14) 0.078(13) 0.007(12) 0.000(11) 0.006(12)
O15S 0.073(12) 0.072(13) 0.077(13) 0.018(11) -0.002(11) 0.028(10)
O17S 0.078(13) 0.071(13) 0.127(16) -0.007(13) 0.017(13) 0.045(11)
O14S 0.037(10) 0.083(13) 0.082(14) -0.009(12) 0.012(10) 0.023(9)
C14 0.043(2) 0.051(2) 0.037(2) 0.0030(18) 0.0048(17) -0.0097(19)
C106 0.062(4) 0.050(4) 0.056(5) 0.008(4) -0.013(4) -0.010(4)
C3B 0.054(2) 0.045(2) 0.052(2) 0.0034(18) -0.0020(18) -0.0065(18)
C102 0.059(4) 0.043(4) 0.053(5) 0.002(4) -0.002(4) -0.004(4)
C103 0.065(4) 0.048(4) 0.059(5) 0.004(4) -0.005(4) -0.008(4)
C104 0.074(5) 0.050(4) 0.068(5) 0.008(4) -0.013(4) -0.011(4)
C105 0.074(5) 0.052(4) 0.069(5) 0.013(4) -0.014(4) -0.009(4)
N9B 0.048(6) 0.065(8) 0.037(5) -0.008(5) -0.008(4) 0.006(5)
S18S 0.042(3) 0.039(4) 0.038(4) 0.002(3) -0.009(3) -0.005(3)
O20S 0.138(16) 0.098(15) 0.123(16) 0.011(14) -0.025(15) -0.010(14)
O19S 0.118(15) 0.072(12) 0.113(14) -0.004(12) 0.019(13) 0.017(12)
O21S 0.085(12) 0.071(11) 0.059(11) 0.028(9) -0.045(10) -0.024(10)
O22S 0.076(12) 0.033(8) 0.082(12) -0.013(9) -0.036(10) 0.005(8)
S54S 0.078(3) 0.076(4) 0.060(3) -0.042(3) -0.012(2) 0.019(3)
O57S 0.078(6) 0.085(7) 0.061(6) -0.047(6) -0.008(5) 0.021(6)
O55S 0.095(7) 0.098(7) 0.075(6) -0.038(6) -0.023(6) 0.005(6)
O56S 0.090(7) 0.104(8) 0.080(7) -0.018(7) 0.003(6) 0.007(7)
O58S 0.097(7) 0.091(7) 0.088(7) -0.018(6) -0.020(6) 0.013(6)
S48S 0.092(3) 0.071(3) 0.106(3) 0.002(2) -0.059(3) 0.004(2)
O51S 0.103(5) 0.103(5) 0.103(5) -0.0003(11) 0.0006(11) 0.0005(11)
O49S 0.106(5) 0.105(5) 0.106(5) -0.0002(11) 0.0013(11) 0.0003(11)
O50S 0.132(6) 0.132(6) 0.132(6) 0.0002(11) 0.0019(11) 0.0003(11)
O52S 0.052(3) 0.052(3) 0.052(3) -0.0006(10) -0.0014(10) 0.0004(10)
S35S 0.058(2) 0.081(2) 0.058(2) -0.0081(16) -0.0213(15) -0.0021(16)
O36S 0.089(4) 0.090(4) 0.089(4) 0.0001(10) 0.0010(10) -0.0001(10)
O37S 0.132(6) 0.132(6) 0.132(6) 0.0006(11) 0.0021(11) -0.0006(11)
O39S 0.128(5) 0.128(5) 0.128(5) 0.0000(11) 0.0015(11) 0.0002(11)
O38S 0.100(5) 0.100(5) 0.100(5) -0.0005(11) 0.0007(11) 0.0006(11)
S43S 0.074(4) 0.087(5) 0.064(4) -0.026(4) -0.016(3) 0.016(4)
O47S 0.074(7) 0.089(7) 0.071(7) -0.023(7) -0.007(7) 0.015(7)
O46S 0.076(8) 0.096(8) 0.073(8) -0.028(7) -0.027(7) 0.012(7)
O45S 0.087(7) 0.105(7) 0.080(7) -0.019(7) -0.009(7) 0.012(7)
O44S 0.090(7) 0.095(8) 0.071(7) -0.030(7) -0.031(7) 0.005(7)
O20 0.053(2) 0.072(3) 0.091(3) -0.014(2) 0.001(2) -0.0002(19)
O11S 0.072(3) 0.108(4) 0.073(3) -0.002(3) -0.007(2) -0.002(3)
S31S 0.066(3) 0.089(4) 0.058(3) -0.035(3) -0.022(2) 0.022(3)
O34S 0.073(6) 0.094(7) 0.059(6) -0.048(5) -0.014(5) 0.018(6)
O32S 0.092(7) 0.111(8) 0.080(7) -0.019(7) -0.025(7) 0.002(7)
O30S 0.105(7) 0.103(7) 0.082(6) -0.026(6) 0.004(6) -0.001(6)
O33S 0.086(7) 0.102(8) 0.105(8) -0.006(7) -0.038(7) 0.025(7)
S23S 0.082(4) 0.057(3) 0.066(3) 0.024(3) 0.035(4) 0.004(3)
O27S 0.080(6) 0.060(5) 0.073(5) 0.019(5) 0.034(5) 0.014(5)
O26S 0.082(6) 0.063(6) 0.069(6) 0.019(6) 0.033(6) 0.011(6)
O25S 0.086(6) 0.059(5) 0.068(5) 0.013(5) 0.033(5) 0.008(5)
O24S 0.090(6) 0.060(6) 0.068(5) 0.015(5) 0.029(5) 0.001(5)
O40S 0.054(7) 0.093(10) 0.045(7) 0.031(7) 0.016(6) 0.050(8)
O29S 0.157(12) 0.092(8) 0.188(14) -0.023(8) -0.121(12) 0.029(8)
O12S 0.066(5) 0.124(9) 0.082(6) -0.022(6) -0.016(5) 0.013(5)
N57 0.072(4) 0.046(4) 0.045(3) 0.007(3) -0.007(3) 0.000(3)
C51 0.056(3) 0.046(3) 0.044(2) 0.014(2) 0.015(2) 0.008(3)
C52 0.058(3) 0.046(3) 0.043(2) 0.012(2) 0.011(2) 0.008(3)
C53 0.064(3) 0.054(3) 0.048(2) 0.012(2) 0.013(2) 0.011(3)
C54 0.063(3) 0.057(3) 0.050(3) 0.011(3) 0.019(3) 0.007(3)
C55 0.060(3) 0.058(3) 0.051(3) 0.010(3) 0.018(3) 0.007(3)
C56 0.057(3) 0.052(3) 0.048(3) 0.012(2) 0.016(2) 0.009(3)
O41S 0.120(14) 0.111(13) 0.057(9) -0.010(9) 0.000(9) -0.049(12)
O28S 0.103(15) 0.118(17) 0.074(12) 0.026(11) -0.006(11) -0.024(13)
O53S 0.119(15) 0.095(13) 0.124(15) 0.043(12) 0.000(12) -0.064(12)
S64S 0.056(4) 0.033(2) 0.039(3) 0.0084(19) -0.020(2) 0.004(2)
O67S 0.130(12) 0.035(6) 0.152(13) 0.025(8) -0.033(11) -0.032(7)
O65S 0.085(8) 0.075(8) 0.056(6) -0.020(6) -0.006(6) 0.052(7)
O68S 0.078(8) 0.088(9) 0.027(6) -0.012(6) -0.020(6) 0.016(7)
O66S 0.043(5) 0.031(5) 0.040(5) 0.015(4) -0.012(4) 0.013(4)

loop_
_atom_type_symbol
_atom_type_description
_atom_type_scat_dispersion_real
_atom_type_scat_dispersion_imag
_atom_type_scat_source
C C 0.0181 0.0091 'International Tables Vol C Tables 4.2.6.8 and 6.1.1.4'
H H 0.0000 0.0000 'International Tables Vol C Tables 4.2.6.8 and 6.1.1.4'
N N 0.0311 0.0180 'International Tables Vol C Tables 4.2.6.8 and 6.1.1.4'
O O 0.0492 0.0322 'International Tables Vol C Tables 4.2.6.8 and 6.1.1.4'
S S 0.3331 0.5567 'International Tables Vol C Tables 4.2.6.8 and 6.1.1.4'

loop_
_geom_angle_atom_site_label_1
_geom_angle_atom_site_label_2
_geom_angle_atom_site_label_3
_geom_angle
_geom_angle_site_symmetry_1
_geom_angle_site_symmetry_3
_geom_angle_publ_flag
C15 C16 N24 121.0(4) . . ?
C15 C16 C17 131.4(4) . . ?
N24 C16 C17 107.5(4) . . ?
C2 C3 C4 108.1(4) . . ?
C2 C3 C31 126.0(4) . . ?
C4 C3 C31 125.5(5) . . ?
C3 C2 C1 107.4(4) . . ?
C3 C2 C21 126.3(4) . . ?
C1 C2 C21 125.7(5) . . ?
C20 C1 C2 129.6(4) . . ?
N21 C1 C2 107.1(4) . . ?
N21 C1 C20 123.1(4) . . ?
C5 C4 C3 131.1(4) . . ?
N21 C4 C3 106.7(4) . . ?
N21 C4 C5 122.1(4) . . ?
C4 C5 C6 123.9(4) . . ?
C4 C5 C10B 108.8(11) . . ?
C4 C5 C51 119.9(5) . . ?
C6 C5 C10B 126.3(11) . . ?
C6 C5 C51 116.2(5) . . ?
C12 C13 C131 126.1(5) . . ?
C12 C13 C14 107.4(4) . . ?
C14 C13 C131 125.7(5) . . ?
C13 C12 C11 107.5(4) . . ?
C13 C12 C121 124.9(5) . . ?
C11 C12 C121 126.8(4) . . ?
C10 C11 C12 129.9(4) . . ?
N23 C11 C12 108.0(4) . . ?
N23 C11 C10 122.1(4) . . ?
C11 C10 C101 118.2(4) . . ?
C11 C10 C3B 118.2(4) . . ?
C9 C10 C11 123.0(4) . . ?
C9 C10 C101 118.7(4) . . ?
C9 C10 C3B 118.7(4) . . ?
C10 C9 C8 130.4(4) . . ?
N22 C9 C10 122.1(4) . . ?
N22 C9 C8 107.4(4) . . ?
C9 C8 C81 125.8(4) . . ?
C7 C8 C9 107.0(4) . . ?
C7 C8 C81 126.8(4) . . ?
C8 C7 C6 108.6(4) . . ?
C8 C7 C71 125.5(4) . . ?
C6 C7 C71 124.9(4) . . ?
C5 C6 C7 131.6(4) . . ?
N22 C6 C5 121.4(4) . . ?
N22 C6 C7 107.0(4) . . ?
C19 C18 C181 127.0(5) . . ?
C17 C18 C19 107.5(4) . . ?
C17 C18 C181 124.8(5) . . ?
O11A S3A O9A 106.0(11) . . ?
O11A S3A O10A 107.1(10) . . ?
O10A S3A O9A 106.2(11) . . ?
O12A S3A O9A 114.1(10) . . ?
O12A S3A O11A 113.7(9) . . ?
O12A S3A O10A 109.3(9) . . ?
S3A O9A H9A 109.5 . . ?
C20 C19 C18 130.4(4) . . ?
N24 C19 C18 107.7(4) . . ?
N24 C19 C20 121.8(4) . . ?
C1 C20 C19 122.1(4) . . ?
C1 C20 C201 120.8(4) . . ?
C19 C20 C201 117.0(5) . . ?
O60S S59S O63S 111.5(7) . . ?
O60S S59S O62S 112.2(8) . . ?
O60S S59S O61S 107.6(6) . . ?
O63S S59S O61S 107.4(8) . . ?
O62S S59S O63S 109.9(6) . . ?
O62S S59S O61S 108.1(7) . . ?
C16 C15 C151 119.4(4) . . ?
C16 C15 C14 123.5(4) . . ?
C14 C15 C151 117.0(4) . . ?
C16 N24 H24 125.3 . . ?
C19 N24 C16 109.4(4) . . ?
C19 N24 H24 125.3 . . ?
C16 C17 C171 125.0(16) . . ?
C16 C17 C1B 129(2) . . ?
C18 C17 C16 107.6(4) . . ?
C18 C17 C171 127.4(16) . . ?
C18 C17 C1B 122(2) . . ?
O5S S1S O3S 109.9(3) . . ?
O5S S1S O4S 106.3(4) . . ?
O3S S1S O4S 107.7(3) . . ?
O2S S1S O5S 112.8(3) . . ?
O2S S1S O3S 112.1(3) . . ?
O2S S1S O4S 107.7(3) . . ?
C18 C181 H18A 109.7 . . ?
C18 C181 H18B 109.7 . . ?
C18 C181 C182 110.0(4) . . ?
H18A C181 H18B 108.2 . . ?
C182 C181 H18A 109.7 . . ?
C182 C181 H18B 109.7 . . ?
C11 N23 H23 125.4 . . ?
C11 N23 C14 109.2(4) . . ?
C14 N23 H23 125.4 . . ?
C9 N22 C6 109.6(4) . . ?
C9 N22 H22 125.2 . . ?
C6 N22 H22 125.2 . . ?
C1 N21 C4 110.4(4) . . ?
C1 N21 H21 124.8 . . ?
C4 N21 H21 124.8 . . ?
C181 C182 H18C 109.5 . . ?
C181 C182 H18D 109.5 . . ?
C181 C182 H18E 109.5 . . ?
H18C C182 H18D 109.5 . . ?
H18C C182 H18E 109.5 . . ?
H18D C182 H18E 109.5 . . ?
C206 C201 C20 124.3(5) . . ?
C206 C201 C202 117.6(5) . . ?
C202 C201 C20 118.1(5) . . ?
C201 C206 N207 122.1(5) . . ?
C205 C206 C201 121.6(6) . . ?
C205 C206 N207 116.3(5) . . ?
C206 C205 H205 119.9 . . ?
C204 C205 C206 120.2(6) . . ?
C204 C205 H205 119.9 . . ?
C205 C204 H204 119.6 . . ?
C205 C204 C203 120.7(6) . . ?
C203 C204 H204 119.6 . . ?
C204 C203 H203 120.4 . . ?
C204 C203 C202 119.2(7) . . ?
C202 C203 H203 120.4 . . ?
C201 C202 H202 119.7 . . ?
C203 C202 C201 120.6(6) . . ?
C203 C202 H202 119.7 . . ?
C206 N207 H20A 109.5 . . ?
C206 N207 H20B 109.5 . . ?
C206 N207 H20C 109.5 . . ?
H20A N207 H20B 109.5 . . ?
H20A N207 H20C 109.5 . . ?
H20B N207 H20C 109.5 . . ?
C2 C21 H21A 109.6 . . ?
C2 C21 H21B 109.6 . . ?
C2 C21 C22 110.2(4) . . ?
H21A C21 H21B 108.1 . . ?
C22 C21 H21A 109.6 . . ?
C22 C21 H21B 109.6 . . ?
C21 C22 H22A 109.5 . . ?
C21 C22 H22B 109.5 . . ?
C21 C22 H22C 109.5 . . ?
H22A C22 H22B 109.5 . . ?
H22A C22 H22C 109.5 . . ?
H22B C22 H22C 109.5 . . ?
C3 C31 H31A 109.1 . . ?
C3 C31 H31B 109.1 . . ?
C3 C31 C32 112.5(4) . . ?
H31A C31 H31B 107.8 . . ?
C32 C31 H31A 109.1 . . ?
C32 C31 H31B 109.1 . . ?
C31 C32 H32A 109.5 . . ?
C31 C32 H32B 109.5 . . ?
C31 C32 H32C 109.5 . . ?
H32A C32 H32B 109.5 . . ?
H32A C32 H32C 109.5 . . ?
H32B C32 H32C 109.5 . . ?
C15B C10B C5 118.5(18) . . ?
C15B C10B C11B 119.6(15) . . ?
C11B C10B C5 121.9(18) . . ?
C10B C15B C14B 125.7(19) . . ?
C10B C15B N16B 119(2) . . ?
N16B C15B C14B 115(2) . . ?
C15B C14B H14B 125.3 . . ?
C13B C14B C15B 109(2) . . ?
C13B C14B H14B 125.3 . . ?
C14B C13B H13B 115.6 . . ?
C12B C13B C14B 129(2) . . ?
C12B C13B H13B 115.6 . . ?
C13B C12B H12B 119.6 . . ?
C13B C12B C11B 121(2) . . ?
C11B C12B H12B 119.6 . . ?
C10B C11B H11B 122.3 . . ?
C12B C11B C10B 115(2) . . ?
C12B C11B H11B 122.3 . . ?
C15B N16B H16A 109.5 . . ?
C15B N16B H16B 109.5 . . ?
C15B N16B H16C 109.5 . . ?
H16A N16B H16B 109.5 . . ?
H16A N16B H16C 109.5 . . ?
H16B N16B H16C 109.5 . . ?
C7 C71 H71A 109.6 . . ?
C7 C71 H71B 109.6 . . ?
C7 C71 C72 110.1(4) . . ?
H71A C71 H71B 108.2 . . ?
C72 C71 H71A 109.6 . . ?
C72 C71 H71B 109.6 . . ?
C71 C72 H72A 109.5 . . ?
C71 C72 H72B 109.5 . . ?
C71 C72 H72C 109.5 . . ?
H72A C72 H72B 109.5 . . ?
H72A C72 H72C 109.5 . . ?
H72B C72 H72C 109.5 . . ?
C8 C81 H81A 109.0 . . ?
C8 C81 H81B 109.0 . . ?
C8 C81 C82 113.1(4) . . ?
H81A C81 H81B 107.8 . . ?
C82 C81 H81A 109.0 . . ?
C82 C81 H81B 109.0 . . ?
C81 C82 H82A 109.5 . . ?
C81 C82 H82B 109.5 . . ?
C81 C82 H82C 109.5 . . ?
H82A C82 H82B 109.5 . . ?
H82A C82 H82C 109.5 . . ?
H82B C82 H82C 109.5 . . ?
C106 C101 C10 126.7(7) . . ?
C106 C101 C102 113.9(11) . . ?
C102 C101 C10 118.5(9) . . ?
C5B C4B N9B 119.7(19) . . ?
C3B C4B C5B 123.0(14) . . ?
C3B C4B N9B 117.2(18) . . ?
C4B C5B H5B 120.8 . . ?
C4B C5B C6B 118.5(13) . . ?
C6B C5B H5B 120.8 . . ?
C5B C6B H6B 119.5 . . ?
C7B C6B C5B 120.9(11) . . ?
C7B C6B H6B 119.5 . . ?
C6B C7B H7B 120.0 . . ?
C6B C7B C8B 120.0(12) . . ?
C8B C7B H7B 120.0 . . ?
C7B C8B H8B 121.2 . . ?
C7B C8B C3B 117.6(11) . . ?
C3B C8B H8B 121.2 . . ?
H10A N107 H10B 109.5 . . ?
H10A N107 H10C 109.5 . . ?
H10B N107 H10C 109.5 . . ?
C102 N107 H10A 109.5 . . ?
C102 N107 H10B 109.5 . . ?
C102 N107 H10C 109.5 . . ?
C12 C121 H12A 108.7 . . ?
C12 C121 H12C 108.7 . . ?
H12A C121 H12C 107.6 . . ?
C122 C121 C12 114.4(6) . . ?
C122 C121 H12A 108.7 . . ?
C122 C121 H12C 108.7 . . ?
C121 C122 H12D 109.5 . . ?
C121 C122 H12E 109.5 . . ?
C121 C122 H12F 109.5 . . ?
H12D C122 H12E 109.5 . . ?
H12D C122 H12F 109.5 . . ?
H12E C122 H12F 109.5 . . ?
C13 C131 H13A 109.0 . . ?
C13 C131 H13C 109.0 . . ?
H13A C131 H13C 107.8 . . ?
C132 C131 C13 112.8(5) . . ?
C132 C131 H13A 109.0 . . ?
C132 C131 H13C 109.0 . . ?
C131 C132 H13D 109.5 . . ?
C131 C132 H13E 109.5 . . ?
C131 C132 H13F 109.5 . . ?
H13D C132 H13E 109.5 . . ?
H13D C132 H13F 109.5 . . ?
H13E C132 H13F 109.5 . . ?
C152 C151 C15 122.3(5) . . ?
C152 C151 C156 118.5(5) . . ?
C156 C151 C15 119.1(5) . . ?
S59S O63S H63S 109.5 . . ?
C151 C152 C153 121.8(5) . . ?
C151 C152 N157 122.0(5) . . ?
C153 C152 N157 116.3(5) . . ?
C152 C153 H153 120.6 . . ?
C154 C153 C152 118.8(6) . . ?
C154 C153 H153 120.6 . . ?
C153 C154 H154 120.1 . . ?
C155 C154 C153 119.8(5) . . ?
C155 C154 H154 120.1 . . ?
C154 C155 H155 119.3 . . ?
C154 C155 C156 121.5(6) . . ?
C156 C155 H155 119.3 . . ?
C151 C156 H156 120.2 . . ?
C155 C156 C151 119.6(6) . . ?
C155 C156 H156 120.2 . . ?
C152 N157 H15A 109.5 . . ?
C152 N157 H15B 109.5 . . ?
C152 N157 H15C 109.5 . . ?
H15A N157 H15B 109.5 . . ?
H15A N157 H15C 109.5 . . ?
H15B N157 H15C 109.5 . . ?
C17 C171 H17A 108.7 . . ?
C17 C171 H17B 108.7 . . ?
C17 C171 C172 114(2) . . ?
H17A C171 H17B 107.6 . . ?
C172 C171 H17A 108.7 . . ?
C172 C171 H17B 108.7 . . ?
O10S S6S O8S 107.4(4) . . ?
O9S S6S O8S 109.7(4) . . ?
O9S S6S O10S 109.1(4) . . ?
O9S S6S O7S 112.5(3) . . ?
O7S S6S O8S 106.6(4) . . ?
O7S S6S O10S 111.4(4) . . ?
C171 C172 H17C 109.5 . . ?
C171 C172 H17D 109.5 . . ?
C171 C172 H17E 109.5 . . ?
H17C C172 H17D 109.5 . . ?
H17C C172 H17E 109.5 . . ?
H17D C172 H17E 109.5 . . ?
H2BA C2B H2BB 109.5 . . ?
H2BA C2B H2BC 109.5 . . ?
H2BB C2B H2BC 109.5 . . ?
C1B C2B H2BA 109.5 . . ?
C1B C2B H2BB 109.5 . . ?
C1B C2B H2BC 109.5 . . ?
C17 C1B C2B 115(2) . . ?
C17 C1B H1BA 108.5 . . ?
C17 C1B H1BB 108.5 . . ?
C2B C1B H1BA 108.5 . . ?
C2B C1B H1BB 108.5 . . ?
H1BA C1B H1BB 107.5 . . ?
O16S S13S O15S 116(2) . . ?
O16S S13S O17S 111(2) . . ?
O16S S13S O14S 115(2) . . ?
O17S S13S O15S 89.3(19) . . ?
O14S S13S O15S 106.5(19) . . ?
O14S S13S O17S 117(2) . . ?
C15 C14 C13 129.5(4) . . ?
N23 C14 C13 107.5(4) . . ?
N23 C14 C15 122.8(4) . . ?
C101 C106 H106 118.5 . . ?
C105 C106 C101 123.0(12) . . ?
C105 C106 H106 118.5 . . ?
C4B C3B C10 128.2(9) . . ?
C4B C3B C8B 119.6(10) . . ?
C8B C3B C10 111.6(7) . . ?
C101 C102 N107 123(2) . . ?
C103 C102 C101 123.5(14) . . ?
C103 C102 N107 113.8(18) . . ?
C102 C103 H103 121.1 . . ?
C104 C103 C102 117.7(14) . . ?
C104 C103 H103 121.1 . . ?
C103 C104 H104 119.8 . . ?
C105 C104 C103 120.4(12) . . ?
C105 C104 H104 119.8 . . ?
C106 C105 C104 121.5(12) . . ?
C106 C105 H105 119.3 . . ?
C104 C105 H105 119.3 . . ?
C4B N9B H9BA 109.5 . . ?
C4B N9B H9BB 109.5 . . ?
C4B N9B H9BC 109.5 . . ?
H9BA N9B H9BB 109.5 . . ?
H9BA N9B H9BC 109.5 . . ?
H9BB N9B H9BC 109.5 . . ?
O20S S18S O21S 109.4 . . ?
O20S S18S O22S 109.5 . . ?
O19S S18S O20S 109.6 . . ?
O19S S18S O21S 109.5 . . ?
O19S S18S O22S 109.5 . . ?
O21S S18S O22S 109.3 . . ?
O55S S54S O57S 109.5 . . ?
O55S S54S O58S 109.4 . . ?
O56S S54S O57S 109.6 . . ?
O56S S54S O55S 109.4 . . ?
O56S S54S O58S 109.5 . . ?
O58S S54S O57S 109.5 . . ?
O51S S48S O50S 109.4 . . ?
O51S S48S O52S 109.4 . . ?
O49S S48S O51S 109.5 . . ?
O49S S48S O50S 109.5 . . ?
O49S S48S O52S 109.5 . . ?
O52S S48S O50S 109.5 . . ?
O36S S35S O37S 109.5 . . ?
O36S S35S O39S 109.6 . . ?
O36S S35S O38S 109.5 . . ?
O39S S35S O37S 109.4 . . ?
O39S S35S O38S 109.4 . . ?
O38S S35S O37S 109.4 . . ?
O47S S43S O45S 109.5 . . ?
O47S S43S O44S 109.4 . . ?
O46S S43S O47S 109.4 . . ?
O46S S43S O45S 109.5 . . ?
O46S S43S O44S 109.6 . . ?
O44S S43S O45S 109.5 . . ?
S43S O47S H47S 109.5 . . ?
H20D O20 H20E 104.5 . . ?
H11A O11S H11C 104.5 . . ?
O34S S31S O30S 109.5 . . ?
O32S S31S O34S 109.6 . . ?
O32S S31S O30S 109.3 . . ?
O33S S31S O34S 109.5 . . ?
O33S S31S O32S 109.5 . . ?
O33S S31S O30S 109.5 . . ?
O27S S23S O24S 109.6 . . ?
O26S S23S O27S 109.5 . . ?
O26S S23S O25S 109.4 . . ?
O26S S23S O24S 109.4 . . ?
O25S S23S O27S 109.5 . . ?
O25S S23S O24S 109.5 . . ?
H40A O40S H40B 104.5 . . ?
H29A O29S H29B 104.5 . . ?
H12G O12S H12H 104.5 . . ?
H57A N57 H57B 109.5 . . ?
H57A N57 H57C 109.5 . . ?
H57B N57 H57C 109.5 . . ?
C52 N57 H57A 109.5 . . ?
C52 N57 H57B 109.5 . . ?
C52 N57 H57C 109.5 . . ?
C52 C51 C5 126.4(7) . . ?
C52 C51 C56 118.4(7) . . ?
C56 C51 C5 115.2(7) . . ?
C51 C52 N57 123.6(7) . . ?
C51 C52 C53 120.1(8) . . ?
C53 C52 N57 116.3(8) . . ?
C52 C53 H53 120.0 . . ?
C52 C53 C54 120.0(8) . . ?
C54 C53 H53 120.0 . . ?
C53 C54 H54 120.0 . . ?
C55 C54 C53 120.1(8) . . ?
C55 C54 H54 120.0 . . ?
C54 C55 H55 120.4 . . ?
C54 C55 C56 119.1(8) . . ?
C56 C55 H55 120.4 . . ?
C51 C56 H56 118.9 . . ?
C55 C56 C51 122.2(8) . . ?
C55 C56 H56 118.9 . . ?
H41A O41S H41B 104.5 . . ?
H28A O28S H28B 104.6 . . ?
H53A O53S H53B 104.5 . . ?
O67S S64S O65S 109.5 . . ?
O67S S64S O68S 109.5 . . ?
O67S S64S O66S 109.5 . . ?
O65S S64S O68S 109.5 . . ?
O66S S64S O65S 109.5 . . ?
O66S S64S O68S 109.4 . . ?

loop_
_geom_bond_atom_site_label_1
_geom_bond_atom_site_label_2
_geom_bond_distance
_geom_bond_site_symmetry_2
_geom_bond_publ_flag
C16 C15 1.392(6) . ?
C16 N24 1.393(6) . ?
C16 C17 1.442(7) . ?
C3 C2 1.384(8) . ?
C3 C4 1.447(6) . ?
C3 C31 1.507(7) . ?
C2 C1 1.457(6) . ?
C2 C21 1.507(6) . ?
C1 C20 1.403(7) . ?
C1 N21 1.373(6) . ?
C4 C5 1.392(7) . ?
C4 N21 1.390(6) . ?
C5 C6 1.399(6) . ?
C5 C10B 1.499(15) . ?
C5 C51 1.515(8) . ?
C13 C12 1.377(7) . ?
C13 C131 1.510(6) . ?
C13 C14 1.441(6) . ?
C12 C11 1.430(6) . ?
C12 C121 1.509(7) . ?
C11 C10 1.423(6) . ?
C11 N23 1.373(6) . ?
C10 C9 1.400(6) . ?
C10 C101 1.483(6) . ?
C10 C3B 1.483(6) . ?
C9 C8 1.446(6) . ?
C9 N22 1.366(6) . ?
C8 C7 1.362(7) . ?
C8 C81 1.510(7) . ?
C7 C6 1.427(6) . ?
C7 C71 1.516(6) . ?
C6 N22 1.374(5) . ?
C18 C19 1.452(7) . ?
C18 C17 1.386(7) . ?
C18 C181 1.487(7) . ?
S3A O9A 1.430(8) . ?
S3A O11A 1.427(8) . ?
S3A O10A 1.428(8) . ?
S3A O12A 1.425(8) . ?
O9A H9A 0.8400 . ?
C19 C20 1.414(6) . ?
C19 N24 1.372(6) . ?
C20 C201 1.481(7) . ?
S59S O60S 1.428(12) . ?
S59S O63S 1.497(10) . ?
S59S O62S 1.458(10) . ?
S59S O61S 1.539(12) . ?
C15 C151 1.493(6) . ?
C15 C14 1.412(6) . ?
N24 H24 0.8800 . ?
C17 C171 1.497(9) . ?
C17 C1B 1.496(10) . ?
S1S O5S 1.441(5) . ?
S1S O3S 1.457(4) . ?
S1S O4S 1.517(6) . ?
S1S O2S 1.429(4) . ?
C181 H18A 0.9900 . ?
C181 H18B 0.9900 . ?
C181 C182 1.534(8) . ?
N23 H23 0.8800 . ?
N23 C14 1.373(6) . ?
N22 H22 0.8800 . ?
N21 H21 0.8800 . ?
C182 H18C 0.9800 . ?
C182 H18D 0.9800 . ?
C182 H18E 0.9800 . ?
C201 C206 1.399(7) . ?
C201 C202 1.406(8) . ?
C206 C205 1.381(8) . ?
C206 N207 1.476(8) . ?
C205 H205 0.9500 . ?
C205 C204 1.359(12) . ?
C204 H204 0.9500 . ?
C204 C203 1.396(11) . ?
C203 H203 0.9500 . ?
C203 C202 1.401(8) . ?
C202 H202 0.9500 . ?
N207 H20A 0.9100 . ?
N207 H20B 0.9100 . ?
N207 H20C 0.9100 . ?
C21 H21A 0.9900 . ?
C21 H21B 0.9900 . ?
C21 C22 1.523(8) . ?
C22 H22A 0.9800 . ?
C22 H22B 0.9800 . ?
C22 H22C 0.9800 . ?
C31 H31A 0.9900 . ?
C31 H31B 0.9900 . ?
C31 C32 1.518(9) . ?
C32 H32A 0.9800 . ?
C32 H32B 0.9800 . ?
C32 H32C 0.9800 . ?
C10B C15B 1.37(3) . ?
C10B C11B 1.46(3) . ?
C15B C14B 1.44(3) . ?
C15B N16B 1.436(14) . ?
C14B H14B 0.9500 . ?
C14B C13B 1.38(3) . ?
C13B H13B 0.9500 . ?
C13B C12B 1.35(3) . ?
C12B H12B 0.9500 . ?
C12B C11B 1.39(3) . ?
C11B H11B 0.9500 . ?
N16B H16A 0.9100 . ?
N16B H16B 0.9100 . ?
N16B H16C 0.9100 . ?
C71 H71A 0.9900 . ?
C71 H71B 0.9900 . ?
C71 C72 1.536(8) . ?
C72 H72A 0.9800 . ?
C72 H72B 0.9800 . ?
C72 H72C 0.9800 . ?
C81 H81A 0.9900 . ?
C81 H81B 0.9900 . ?
C81 C82 1.525(7) . ?
C82 H82A 0.9800 . ?
C82 H82B 0.9800 . ?
C82 H82C 0.9800 . ?
C101 C106 1.404(15) . ?
C101 C102 1.45(2) . ?
C4B C5B 1.35(3) . ?
C4B C3B 1.34(3) . ?
C4B N9B 1.479(12) . ?
C5B H5B 0.9500 . ?
C5B C6B 1.409(19) . ?
C6B H6B 0.9500 . ?
C6B C7B 1.376(18) . ?
C7B H7B 0.9500 . ?
C7B C8B 1.392(17) . ?
C8B H8B 0.9500 . ?
C8B C3B 1.452(15) . ?
N107 H10A 0.9100 . ?
N107 H10B 0.9100 . ?
N107 H10C 0.9100 . ?
N107 C102 1.481(12) . ?
C121 H12A 0.9900 . ?
C121 H12C 0.9900 . ?
C121 C122 1.483(11) . ?
C122 H12D 0.9800 . ?
C122 H12E 0.9800 . ?
C122 H12F 0.9800 . ?
C131 H13A 0.9900 . ?
C131 H13C 0.9900 . ?
C131 C132 1.502(9) . ?
C132 H13D 0.9800 . ?
C132 H13E 0.9800 . ?
C132 H13F 0.9800 . ?
C151 C152 1.368(7) . ?
C151 C156 1.398(8) . ?
O63S H63S 0.8400 . ?
C152 C153 1.399(7) . ?
C152 N157 1.441(8) . ?
C153 H153 0.9500 . ?
C153 C154 1.385(10) . ?
C154 H154 0.9500 . ?
C154 C155 1.364(10) . ?
C155 H155 0.9500 . ?
C155 C156 1.383(8) . ?
C156 H156 0.9500 . ?
N157 H15A 0.9100 . ?
N157 H15B 0.9100 . ?
N157 H15C 0.9100 . ?
C171 H17A 0.9900 . ?
C171 H17B 0.9900 . ?
C171 C172 1.53(4) . ?
S6S O8S 1.490(6) . ?
S6S O10S 1.457(6) . ?
S6S O9S 1.431(6) . ?
S6S O7S 1.434(6) . ?
C172 H17C 0.9800 . ?
C172 H17D 0.9800 . ?
C172 H17E 0.9800 . ?
C2B H2BA 0.9800 . ?
C2B H2BB 0.9800 . ?
C2B H2BC 0.9800 . ?
C2B C1B 1.53(4) . ?
C1B H1BA 0.9900 . ?
C1B H1BB 0.9900 . ?
S13S O16S 1.34(3) . ?
S13S O15S 1.55(3) . ?
S13S O17S 1.48(3) . ?
S13S O14S 1.35(3) . ?
C106 H106 0.9500 . ?
C106 C105 1.370(19) . ?
C102 C103 1.40(3) . ?
C103 H103 0.9500 . ?
C103 C104 1.394(18) . ?
C104 H104 0.9500 . ?
C104 C105 1.376(19) . ?
C105 H105 0.9500 . ?
N9B H9BA 0.9100 . ?
N9B H9BB 0.9100 . ?
N9B H9BC 0.9100 . ?
S18S O20S 1.4995 . ?
S18S O19S 1.4991 . ?
S18S O21S 1.4999 . ?
S18S O22S 1.5022 . ?
S54S O57S 1.5009 . ?
S54S O55S 1.5005 . ?
S54S O56S 1.5001 . ?
S54S O58S 1.5009 . ?
S48S O51S 1.5004 . ?
S48S O49S 1.4984 . ?
S48S O50S 1.5013 . ?
S48S O52S 1.5010 . ?
S35S O36S 1.4997 . ?
S35S O37S 1.5023 . ?
S35S O39S 1.5001 . ?
S35S O38S 1.5006 . ?
S43S O47S 1.5003 . ?
S43S O46S 1.4999 . ?
S43S O45S 1.5009 . ?
S43S O44S 1.5007 . ?
O47S H47S 0.8400 . ?
O20 H20D 0.8693 . ?
O20 H20E 0.8702 . ?
O11S H11A 0.8691 . ?
O11S H11C 0.8704 . ?
S31S O34S 1.5005 . ?
S31S O32S 1.5000 . ?
S31S O30S 1.5013 . ?
S31S O33S 1.4997 . ?
S23S O27S 1.5008 . ?
S23S O26S 1.5001 . ?
S23S O25S 1.5002 . ?
S23S O24S 1.5011 . ?
O40S H40A 0.8699 . ?
O40S H40B 0.8695 . ?
O29S H29A 0.8702 . ?
O29S H29B 0.8702 . ?
O12S H12G 0.8710 . ?
O12S H12H 0.8696 . ?
N57 H57A 0.9100 . ?
N57 H57B 0.9100 . ?
N57 H57C 0.9100 . ?
N57 C52 1.446(10) . ?
C51 C52 1.385(12) . ?
C51 C56 1.414(11) . ?
C52 C53 1.391(11) . ?
C53 H53 0.9500 . ?
C53 C54 1.432(12) . ?
C54 H54 0.9500 . ?
C54 C55 1.363(13) . ?
C55 H55 0.9500 . ?
C55 C56 1.384(11) . ?
C56 H56 0.9500 . ?
O41S H41A 0.8694 . ?
O41S H41B 0.8710 . ?
O28S H28A 0.8691 . ?
O28S H28B 0.8698 . ?
O53S H53A 0.8698 . ?
O53S H53B 0.8704 . ?
S64S O67S 1.4995 . ?
S64S O65S 1.5009 . ?
S64S O68S 1.5014 . ?
S64S O66S 1.5005 . ?

loop_
_geom_hbond_atom_site_label_D
_geom_hbond_atom_site_label_H
_geom_hbond_atom_site_label_A
_geom_hbond_distance_DH
_geom_hbond_distance_HA
_geom_hbond_distance_DA
_geom_hbond_angle_DHA
_geom_hbond_site_symmetry_A
_geom_hbond_publ_flag
N24 H24 N23 0.88 2.55 2.968(5) 110.2 . yes
N24 H24 N21 0.88 2.54 2.964(5) 110.4 . yes
N24 H24 O7S 0.88 2.21 2.815(6) 126.1 . yes
N24 H24 O14S 0.88 2.19 3.06(3) 168.2 . yes
N23 H23 O2S 0.88 2.13 2.990(5) 166.4 . yes
N22 H22 N23 0.88 2.54 2.962(5) 110.4 . yes
N22 H22 N21 0.88 2.51 2.946(5) 111.4 . yes
N22 H22 O9S 0.88 2.16 2.820(6) 131.2 . yes
N22 H22 O14S 0.88 1.99 2.84(2) 159.7 . yes
N21 H21 N22 0.88 2.52 2.946(5) 110.2 . yes
N21 H21 O2S 0.88 2.06 2.908(5) 160.7 . yes
C205 H205 O5S 0.95 2.46 3.391(8) 167.5 2_546 yes
N207 H20A O3S 0.91 1.93 2.830(6) 171.6 2_546 yes
N207 H20B O20 0.91 1.92 2.720(7) 145.6 2_546 yes
N207 H20C S54S 0.91 3.02 3.880(7) 158.5 2_546 yes
N207 H20C O57S 0.91 2.15 2.99(6) 152.0 2_546 yes
N207 H20C S43S 0.91 2.81 3.637(12) 150.9 2_546 yes
N207 H20C O46S 0.91 1.87 2.61(14) 136.5 2_546 yes
N207 H20C O34S 0.91 1.74 2.62(8) 162.8 2_546 yes
N16B H16A O11S 0.91 2.50 3.07(2) 121.3 . yes
N107 H10A O11S 0.91 2.06 2.70(2) 126.2 . yes
O63S H63S S1S 0.84 2.78 3.617(10) 171.9 . yes
O63S H63S O3S 0.84 1.89 2.637(11) 147.9 . yes
C153 H153 O21S 0.95 2.36 2.98(5) 122.1 3_676 yes
C153 H153 O24S 0.95 2.25 3.18(14) 165.4 3_676 yes
N157 H15A S18S 0.91 2.92 3.798(11) 162.7 3_676 yes
N157 H15A O21S 0.91 1.99 2.82(4) 150.2 3_676 yes
N157 H15A O68S 0.91 1.71 2.61(2) 169.0 3_676 yes
N157 H15B S18S 0.91 2.67 3.481(11) 148.3 . yes
N157 H15B O21S 0.91 2.37 2.87(2) 114.5 . yes
N157 H15B O22S 0.91 2.00 2.907(18) 170.9 . yes
N157 H15B S64S 0.91 2.68 3.476(8) 145.9 . yes
N157 H15B O68S 0.91 2.44 2.981(14) 118.7 . yes
N157 H15B O66S 0.91 2.06 2.951(12) 167.6 . yes
N157 H15C O62S 0.91 2.10 2.838(11) 138.1 . yes
N9B H9BA O11S 0.91 2.27 3.01(2) 138.0 . yes
O11S H11A S6S 0.87 3.02 3.890(6) 175.3 . yes
O11S H11A O9S 0.87 1.84 2.684(8) 163.2 . yes
O11S H11A S13S 0.87 2.76 3.632(17) 176.4 . yes
O11S H11A O15S 0.87 2.11 2.88(3) 147.3 . yes
O11S H11C O49S 0.87 2.37 3.06(9) 136.5 4_676 yes
O11S H11C O39S 0.87 2.11 2.86(10) 144.5 4_676 yes
O12S H12G O10S 0.87 1.80 2.570(11) 146.8 4_575 yes
O12S H12G O15S 0.87 2.06 2.88(3) 158.1 4_575 yes
O12S H12H S18S 0.87 2.45 3.241(14) 151.7 3_676 yes
O12S H12H O22S 0.87 1.47 2.29(5) 156.1 3_676 yes
O12S H12H S64S 0.87 2.66 3.481(11) 157.5 3_676 yes
O12S H12H O67S 0.87 2.58 3.17(4) 125.9 3_676 yes
O12S H12H O66S 0.87 1.85 2.71(4) 169.2 3_676 yes
N57 H57A O11S 0.91 1.96 2.778(11) 148.6 . yes

loop_
_geom_torsion_atom_site_label_1
_geom_torsion_atom_site_label_2
_geom_torsion_atom_site_label_3
_geom_torsion_atom_site_label_4
_geom_torsion
_geom_torsion_site_symmetry_1
_geom_torsion_site_symmetry_2
_geom_torsion_site_symmetry_3
_geom_torsion_site_symmetry_4
_geom_torsion_publ_flag
C16 C15 C151 C152 124.6(6) . . . . ?
C16 C15 C151 C156 -58.7(7) . . . . ?
C16 C15 C14 C13 155.4(5) . . . . ?
C16 C15 C14 N23 -29.8(7) . . . . ?
C16 C17 C171 C172 109(2) . . . . ?
C16 C17 C1B C2B -68(4) . . . . ?
C3 C2 C1 C20 -169.3(4) . . . . ?
C3 C2 C1 N21 5.6(5) . . . . ?
C3 C2 C21 C22 -102.1(7) . . . . ?
C3 C4 C5 C6 157.0(5) . . . . ?
C3 C4 C5 C10B -34.3(14) . . . . ?
C3 C4 C5 C51 -22.7(9) . . . . ?
C3 C4 N21 C1 5.9(5) . . . . ?
C2 C3 C4 C5 173.8(5) . . . . ?
C2 C3 C4 N21 -2.2(5) . . . . ?
C2 C3 C31 C32 100.2(6) . . . . ?
C2 C1 C20 C19 -156.4(4) . . . . ?
C2 C1 C20 C201 19.9(7) . . . . ?
C2 C1 N21 C4 -7.2(5) . . . . ?
C1 C2 C21 C22 67.4(7) . . . . ?
C1 C20 C201 C206 53.6(7) . . . . ?
C1 C20 C201 C202 -128.4(5) . . . . ?
C4 C3 C2 C1 -2.1(5) . . . . ?
C4 C3 C2 C21 169.1(4) . . . . ?
C4 C3 C31 C32 -70.6(7) . . . . ?
C4 C5 C6 C7 158.2(5) . . . . ?
C4 C5 C6 N22 -25.1(7) . . . . ?
C4 C5 C10B C15B 126.4(19) . . . . ?
C4 C5 C10B C11B -52(2) . . . . ?
C4 C5 C51 C52 121.6(8) . . . . ?
C4 C5 C51 C56 -57.5(10) . . . . ?
C5 C4 N21 C1 -170.5(4) . . . . ?
C5 C6 N22 C9 -171.2(4) . . . . ?
C5 C10B C15B C14B 177(2) . . . . ?
C5 C10B C15B N16B 0(3) . . . . ?
C5 C10B C11B C12B -178(2) . . . . ?
C5 C51 C52 N57 2.2(13) . . . . ?
C5 C51 C52 C53 -176.9(8) . . . . ?
C5 C51 C56 C55 176.9(7) . . . . ?
C13 C12 C11 C10 -174.8(5) . . . . ?
C13 C12 C11 N23 3.0(6) . . . . ?
C13 C12 C121 C122 -99.3(7) . . . . ?
C12 C13 C131 C132 103.0(7) . . . . ?
C12 C13 C14 C15 171.9(5) . . . . ?
C12 C13 C14 N23 -3.5(6) . . . . ?
C12 C11 C10 C9 -156.7(5) . . . . ?
C12 C11 C10 C101 23.5(8) . . . . ?
C12 C11 C10 C3B 23.5(8) . . . . ?
C12 C11 N23 C14 -5.3(5) . . . . ?
C11 C12 C121 C122 69.5(9) . . . . ?
C11 C10 C9 C8 -156.7(5) . . . . ?
C11 C10 C9 N22 27.6(6) . . . . ?
C11 C10 C101 C106 66.5(11) . . . . ?
C11 C10 C101 C102 -125.5(14) . . . . ?
C11 C10 C3B C4B -120.9(17) . . . . ?
C11 C10 C3B C8B 50.3(8) . . . . ?
C11 N23 C14 C13 5.5(5) . . . . ?
C11 N23 C14 C15 -170.3(4) . . . . ?
C10 C11 N23 C14 172.7(4) . . . . ?
C10 C9 C8 C7 -173.5(4) . . . . ?
C10 C9 C8 C81 13.5(8) . . . . ?
C10 C9 N22 C6 171.0(4) . . . . ?
C10 C101 C106 C105 170.2(11) . . . . ?
C10 C101 C102 N107 13(3) . . . . ?
C10 C101 C102 C103 -171.8(16) . . . . ?
C9 C10 C101 C106 -113.4(10) . . . . ?
C9 C10 C101 C102 54.6(15) . . . . ?
C9 C10 C3B C4B 59.3(17) . . . . ?
C9 C10 C3B C8B -129.6(7) . . . . ?
C9 C8 C7 C6 1.1(5) . . . . ?
C9 C8 C7 C71 -168.0(4) . . . . ?
C9 C8 C81 C82 67.0(6) . . . . ?
C8 C9 N22 C6 -5.5(5) . . . . ?
C8 C7 C6 C5 172.6(5) . . . . ?
C8 C7 C6 N22 -4.4(5) . . . . ?
C8 C7 C71 C72 93.7(6) . . . . ?
C7 C8 C81 C82 -104.6(6) . . . . ?
C7 C6 N22 C9 6.2(5) . . . . ?
C6 C5 C10B C15B -65(3) . . . . ?
C6 C5 C10B C11B 116.5(19) . . . . ?
C6 C5 C51 C52 -58.1(11) . . . . ?
C6 C5 C51 C56 122.8(7) . . . . ?
C6 C7 C71 C72 -73.6(6) . . . . ?
C18 C19 C20 C1 -158.7(5) . . . . ?
C18 C19 C20 C201 24.9(7) . . . . ?
C18 C19 N24 C16 -5.1(5) . . . . ?
C18 C17 C171 C172 -72(3) . . . . ?
C18 C17 C1B C2B 98(4) . . . . ?
C19 C18 C17 C16 -1.7(6) . . . . ?
C19 C18 C17 C171 179.0(18) . . . . ?
C19 C18 C17 C1B -171(2) . . . . ?
C19 C18 C181 C182 63.7(7) . . . . ?
C19 C20 C201 C206 -130.0(5) . . . . ?
C19 C20 C201 C202 48.0(6) . . . . ?
C20 C1 N21 C4 168.2(4) . . . . ?
C20 C19 N24 C16 171.1(4) . . . . ?
C20 C201 C206 C205 178.2(5) . . . . ?
C20 C201 C206 N207 -2.3(8) . . . . ?
C20 C201 C202 C203 -177.8(5) . . . . ?
C15 C16 N24 C19 -173.8(4) . . . . ?
C15 C16 C17 C18 176.3(5) . . . . ?
C15 C16 C17 C171 -4.4(19) . . . . ?
C15 C16 C17 C1B -16(3) . . . . ?
C15 C151 C152 C153 173.4(5) . . . . ?
C15 C151 C152 N157 -6.3(9) . . . . ?
C15 C151 C156 C155 -173.9(5) . . . . ?
N24 C16 C15 C151 152.0(5) . . . . ?
N24 C16 C15 C14 -24.4(7) . . . . ?
N24 C16 C17 C18 -1.4(5) . . . . ?
N24 C16 C17 C171 177.9(17) . . . . ?
N24 C16 C17 C1B 167(2) . . . . ?
N24 C19 C20 C1 26.0(7) . . . . ?
N24 C19 C20 C201 -150.4(4) . . . . ?
C17 C16 C15 C151 -25.4(8) . . . . ?
C17 C16 C15 C14 158.2(5) . . . . ?
C17 C16 N24 C19 4.1(5) . . . . ?
C17 C18 C19 C20 -171.6(5) . . . . ?
C17 C18 C19 N24 4.2(5) . . . . ?
C17 C18 C181 C182 -105.2(6) . . . . ?
C181 C18 C19 C20 17.9(8) . . . . ?
C181 C18 C19 N24 -166.2(5) . . . . ?
C181 C18 C17 C16 169.0(5) . . . . ?
C181 C18 C17 C171 -10.3(19) . . . . ?
C181 C18 C17 C1B 0(2) . . . . ?
N23 C11 C10 C9 25.8(7) . . . . ?
N23 C11 C10 C101 -154.0(4) . . . . ?
N23 C11 C10 C3B -154.0(4) . . . . ?
N22 C9 C8 C7 2.7(5) . . . . ?
N22 C9 C8 C81 -170.3(4) . . . . ?
N21 C1 C20 C19 29.4(6) . . . . ?
N21 C1 C20 C201 -154.4(4) . . . . ?
N21 C4 C5 C6 -27.5(7) . . . . ?
N21 C4 C5 C10B 141.2(13) . . . . ?
N21 C4 C5 C51 152.7(6) . . . . ?
C201 C206 C205 C204 -0.4(9) . . . . ?
C206 C201 C202 C203 0.3(8) . . . . ?
C206 C205 C204 C203 0.1(10) . . . . ?
C205 C204 C203 C202 0.5(10) . . . . ?
C204 C203 C202 C201 -0.6(9) . . . . ?
C202 C201 C206 C205 0.2(8) . . . . ?
C202 C201 C206 N207 179.7(5) . . . . ?
N207 C206 C205 C204 -179.9(6) . . . . ?
C21 C2 C1 C20 19.5(7) . . . . ?
C21 C2 C1 N21 -165.6(4) . . . . ?
C31 C3 C2 C1 -174.2(4) . . . . ?
C31 C3 C2 C21 -3.1(8) . . . . ?
C31 C3 C4 C5 -14.0(8) . . . . ?
C31 C3 C4 N21 170.0(4) . . . . ?
C10B C5 C6 C7 -8.5(16) . . . . ?
C10B C5 C6 N22 168.1(14) . . . . ?
C10B C15B C14B C13B 3(3) . . . . ?
C15B C10B C11B C12B 4(3) . . . . ?
C15B C14B C13B C12B -2(3) . . . . ?
C14B C13B C12B C11B 3(4) . . . . ?
C13B C12B C11B C10B -3(3) . . . . ?
C11B C10B C15B C14B -4(4) . . . . ?
C11B C10B C15B N16B 179(2) . . . . ?
N16B C15B C14B C13B -179.9(19) . . . . ?
C71 C7 C6 C5 -18.3(8) . . . . ?
C71 C7 C6 N22 164.7(4) . . . . ?
C81 C8 C7 C6 174.0(4) . . . . ?
C81 C8 C7 C71 5.0(8) . . . . ?
C101 C10 C9 C8 23.2(7) . . . . ?
C101 C10 C9 N22 -152.5(4) . . . . ?
C101 C106 C105 C104 -1(2) . . . . ?
C101 C102 C103 C104 2(3) . . . . ?
C4B C5B C6B C7B -5(2) . . . . ?
C5B C4B C3B C10 174.2(15) . . . . ?
C5B C4B C3B C8B 4(3) . . . . ?
C5B C6B C7B C8B 4(2) . . . . ?
C6B C7B C8B C3B 1.1(19) . . . . ?
C7B C8B C3B C10 -176.9(10) . . . . ?
C7B C8B C3B C4B -5(2) . . . . ?
N107 C102 C103 C104 177(2) . . . . ?
C121 C12 C11 C10 14.9(10) . . . . ?
C121 C12 C11 N23 -167.4(6) . . . . ?
C131 C13 C12 C11 -169.8(5) . . . . ?
C131 C13 C12 C121 0.8(10) . . . . ?
C131 C13 C14 C15 -17.9(9) . . . . ?
C131 C13 C14 N23 166.6(5) . . . . ?
C151 C15 C14 C13 -21.1(8) . . . . ?
C151 C15 C14 N23 153.7(5) . . . . ?
C151 C152 C153 C154 1.5(10) . . . . ?
C152 C151 C156 C155 3.0(8) . . . . ?
C152 C153 C154 C155 0.6(11) . . . . ?
C153 C154 C155 C156 -0.8(11) . . . . ?
C154 C155 C156 C151 -1.0(10) . . . . ?
C156 C151 C152 C153 -3.3(9) . . . . ?
C156 C151 C152 N157 177.0(5) . . . . ?
N157 C152 C153 C154 -178.7(6) . . . . ?
C14 C13 C12 C11 0.3(6) . . . . ?
C14 C13 C12 C121 170.9(5) . . . . ?
C14 C13 C131 C132 -65.3(7) . . . . ?
C14 C15 C151 C152 -58.7(7) . . . . ?
C14 C15 C151 C156 118.0(5) . . . . ?
C106 C101 C102 N107 -177(2) . . . . ?
C106 C101 C102 C103 -2(3) . . . . ?
C3B C10 C9 C8 23.2(7) . . . . ?
C3B C10 C9 N22 -152.5(4) . . . . ?
C3B C4B C5B C6B 1(3) . . . . ?
C102 C101 C106 C105 2(2) . . . . ?
C102 C103 C104 C105 -1(2) . . . . ?
C103 C104 C105 C106 0(2) . . . . ?
N9B C4B C5B C6B -177(2) . . . . ?
N9B C4B C3B C10 -8(3) . . . . ?
N9B C4B C3B C8B -178.3(17) . . . . ?
N57 C52 C53 C54 178.9(7) . . . . ?
C51 C5 C6 C7 -22.1(9) . . . . ?
C51 C5 C6 N22 154.6(6) . . . . ?
C51 C52 C53 C54 -1.9(12) . . . . ?
C52 C51 C56 C55 -2.3(13) . . . . ?
C52 C53 C54 C55 1.8(12) . . . . ?
C53 C54 C55 C56 -1.8(12) . . . . ?
C54 C55 C56 C51 2.1(12) . . . . ?
C56 C51 C52 N57 -178.8(7) . . . . ?
C56 C51 C52 C53 2.2(12) . . . . ?
